data_4347493
loop_
_publ_author_name
'Nakanishi, Yusuke'
'Ishida, Yutaka'
'Kawaguchi, Hiroyuki'

_publ_section_title
;
 Zirconium Hydride Complex Supported by a Tetradentate Carbon-Centered
 Tripodal Tris(aryloxide) Ligand: Synthesis, Structure, and Reactivity.
;
_journal_issue 8
_journal_name_full 'Inorganic chemistry'
_journal_page_first 3967
_journal_page_last 3973
_journal_paper_doi 10.1021/acs.inorgchem.6b00233
_journal_volume 55
_journal_year 2016
_chemical_formula_moiety 'C98 H153 Na3 O12 Zr2, 2(C7 H8)'
_chemical_formula_sum 'C112 H169 Na3 O12 Zr2'
_chemical_formula_weight 1958.87
_space_group_crystal_system monoclinic
_space_group_IT_number 14
_space_group_name_Hall '-P 2ybc'
_space_group_name_H-M_alt 'P 1 21/c 1'
_atom_sites_solution_hydrogens mixed
_audit_creation_method SHELXL-2013
_cell_angle_alpha 90
_cell_angle_beta 112.5180(10)
_cell_angle_gamma 90
_cell_formula_units_Z 4
_cell_length_a 20.449(2)
_cell_length_b 32.406(3)
_cell_length_c 17.828(2)
_cell_measurement_reflns_used 23577
_cell_measurement_temperature 123(2)
_cell_measurement_theta_max 27.4778
_cell_measurement_theta_min 3.0540
_cell_volume 10913.4(19)
_computing_cell_refinement 'CrystalClear (Rigaku Inc., 2009)'
_computing_data_collection 'CrystalClear (Rigaku Inc., 2009)'
_computing_data_reduction 'CrystalClear (Rigaku Inc., 2009)'
_computing_molecular_graphics 'Yadokari-XG 2009 (Wakita Nemoto et al., 2009)'
_computing_publication_material 'Yadokari-XG 2009 (Wakita Nemoto et al., 2009)'
_computing_structure_refinement 'SHELXL-2013 (Sheldrick, 2013)'
_computing_structure_solution 'SHELXS-97 (Sheldrick, 1990)'
_diffrn_ambient_temperature 123(2)
_diffrn_detector_area_resol_mean 28.5714
_diffrn_measured_fraction_theta_full 0.996
_diffrn_measured_fraction_theta_max 0.996
_diffrn_measurement_device_type 'Rigaku Saturn724+ CCD'
_diffrn_measurement_method dtproprofit.ref
_diffrn_radiation_type MoK\a
_diffrn_radiation_wavelength 0.71075
_diffrn_reflns_av_R_equivalents 0.0566
_diffrn_reflns_av_unetI/netI 0.0747
_diffrn_reflns_Laue_measured_fraction_full 0.996
_diffrn_reflns_Laue_measured_fraction_max 0.996
_diffrn_reflns_limit_h_max 26
_diffrn_reflns_limit_h_min -23
_diffrn_reflns_limit_k_max 42
_diffrn_reflns_limit_k_min -35
_diffrn_reflns_limit_l_max 17
_diffrn_reflns_limit_l_min -23
_diffrn_reflns_number 76808
_diffrn_reflns_point_group_measured_fraction_full 0.996
_diffrn_reflns_point_group_measured_fraction_max 0.996
_diffrn_reflns_theta_full 25.242
_diffrn_reflns_theta_max 27.483
_diffrn_reflns_theta_min 3.054
_diffrn_source 'Rotationg Anode'
_exptl_absorpt_coefficient_mu 0.259
_exptl_absorpt_correction_T_max 1.0000
_exptl_absorpt_correction_T_min 0.8307
_exptl_absorpt_correction_type multi-scan
_exptl_absorpt_process_details
;
Jacobson, R. (1998). REQAB. Private communication to the 
Rigaku Corporation, Tokyo, Japan.
;
_exptl_crystal_colour Yellow
_exptl_crystal_density_diffrn 1.192
_exptl_crystal_density_meas ?
_exptl_crystal_description Block
_exptl_crystal_F_000 4200
_exptl_crystal_size_max 0.100
_exptl_crystal_size_mid 0.080
_exptl_crystal_size_min 0.060
_refine_diff_density_max 1.731
_refine_diff_density_min -0.842
_refine_diff_density_rms 0.093
_refine_ls_extinction_method none
_refine_ls_goodness_of_fit_ref 1.077
_refine_ls_hydrogen_treatment mixed
_refine_ls_matrix_type full
_refine_ls_number_parameters 1506
_refine_ls_number_reflns 24913
_refine_ls_number_restraints 1364
_refine_ls_restrained_S_all 1.060
_refine_ls_R_factor_all 0.1053
_refine_ls_R_factor_gt 0.0783
_refine_ls_shift/su_max 0.000
_refine_ls_shift/su_mean 0.000
_refine_ls_structure_factor_coef Fsqd
_refine_ls_weighting_details 'w=1/[\s^2^(Fo^2^)+(0.0917P)^2^+22.0491P] where P=(Fo^2^+2Fc^2^)/3'
_refine_ls_weighting_scheme calc
_refine_ls_wR_factor_gt 0.1964
_refine_ls_wR_factor_ref 0.2177
_reflns_Friedel_coverage 0.000
_reflns_number_gt 18322
_reflns_number_total 24913
_reflns_threshold_expression 'I > 2\s(I)'
_cod_data_source_file ic6b00233_si_001.cif
_cod_data_source_block (O3C)Zr-hydride-Complex2
_cod_depositor_comments
;
The following automatic conversions were performed:

data item '_exptl_absorpt_correction_type' value 'Multi-scan' was
changed to 'multi-scan' in accordance with the
/home/saulius/struct/COD-crude-data/automatic-downloads/DataCite-retrospective/ACS/depositions/lib/dictionaries/cif_core.dic
dictionary named 'cif_core.dic' version 2.4.2 last updated on
2011-04-26.

data item '_exptl_crystal_density_meas' value 'not measured' was
changed to '?' -- the value is perceived as not measured.

Automatic conversion script
Id: cif_fix_values 6909 2019-04-08 15:41:33Z antanas 
;
_cod_original_cell_volume 10913(2)
_cod_original_sg_symbol_H-M 'P 21/c'
_cod_database_code 4347493
_shelx_space_group_comment
;
The symmetry employed for this shelxl refinement is uniquely defined
by the following loop, which should always be used as a source of
symmetry information in preference to the above space-group names.
They are only intended as comments.
;
_shelx_estimated_absorpt_t_min 0.975
_shelx_estimated_absorpt_t_max 0.985
_shelxl_version_number 2013-4

loop_
_space_group_symop_operation_xyz
'x, y, z'
'-x, y+1/2, -z+1/2'
'-x, -y, -z'
'x, -y-1/2, z-1/2'

loop_
_atom_site_label
_atom_site_type_symbol
_atom_site_fract_x
_atom_site_fract_y
_atom_site_fract_z
_atom_site_U_iso_or_equiv
_atom_site_adp_type
_atom_site_occupancy
_atom_site_site_symmetry_order
_atom_site_calc_flag
_atom_site_refinement_flags_posn
_atom_site_refinement_flags_adp
_atom_site_refinement_flags_occupancy
_atom_site_disorder_assembly
_atom_site_disorder_group
Zr1 Zr 0.01350(2) 0.15996(2) 0.00453(2) 0.02139(10) Uani 1 1 d D . . . .
Zr2 Zr 0.17757(2) 0.15750(2) 0.01712(2) 0.02220(10) Uani 1 1 d D . . . .
O1 O 0.00520(15) 0.12819(9) 0.09961(17) 0.0291(6) Uani 1 1 d . . . . .
O2 O -0.04264(14) 0.14147(9) -0.11449(17) 0.0272(6) Uani 1 1 d . . . . .
O3 O -0.01111(14) 0.22223(8) -0.01321(17) 0.0268(6) Uani 1 1 d . . . . .
O4 O 0.18027(15) 0.11356(8) -0.06763(17) 0.0274(6) Uani 1 1 d . . . . .
O5 O 0.21564(14) 0.21803(8) 0.03354(18) 0.0285(6) Uani 1 1 d . . . . .
O6 O 0.23051(14) 0.13510(9) 0.13466(17) 0.0287(6) Uani 1 1 d . . . . .
H1 H 0.096(2) 0.1159(14) 0.010(3) 0.034 Uiso 1 1 d . U . . .
H2 H 0.118(2) 0.1803(14) 0.085(3) 0.034 Uiso 1 1 d . U . . .
H3 H 0.0771(10) 0.1806(14) -0.060(3) 0.034 Uiso 1 1 d D U . . .
C1 C -0.10744(19) 0.16469(12) -0.0128(2) 0.0224(8) Uani 1 1 d . . . . .
C2 C -0.0541(2) 0.12632(12) 0.1166(2) 0.0248(8) Uani 1 1 d . . . . .
C3 C -0.0555(2) 0.10525(13) 0.1856(2) 0.0281(8) Uani 1 1 d . . . . .
C4 C -0.1191(2) 0.10457(13) 0.1971(3) 0.0294(9) Uani 1 1 d . . . . .
H4 H -0.1202 0.0911 0.2439 0.035 Uiso 1 1 calc R U . . .
C5 C -0.1818(2) 0.12270(14) 0.1430(3) 0.0317(9) Uani 1 1 d . . . . .
C6 C -0.1779(2) 0.14295(13) 0.0766(3) 0.0297(9) Uani 1 1 d . . . . .
H5 H -0.2193 0.1562 0.0400 0.036 Uiso 1 1 calc R U . . .
C7 C -0.1158(2) 0.14501(12) 0.0604(2) 0.0246(8) Uani 1 1 d . . . . .
C8 C 0.0093(2) 0.08146(14) 0.2435(3) 0.0359(10) Uani 1 1 d . . . . .
C9 C 0.0266(3) 0.04747(14) 0.1947(3) 0.0417(11) Uani 1 1 d . . . . .
H6 H -0.0145 0.0293 0.1708 0.063 Uiso 1 1 calc R U . . .
H7 H 0.0671 0.0314 0.2306 0.063 Uiso 1 1 calc R U . . .
H8 H 0.0384 0.0599 0.1513 0.063 Uiso 1 1 calc R U . . .
C10 C -0.0041(3) 0.06116(18) 0.3143(3) 0.0526(14) Uani 1 1 d . . . . .
H9 H -0.0441 0.0420 0.2928 0.079 Uiso 1 1 calc R U . . .
H10 H -0.0150 0.0825 0.3467 0.079 Uiso 1 1 calc R U . . .
H11 H 0.0383 0.0460 0.3486 0.079 Uiso 1 1 calc R U . . .
C11 C 0.0734(2) 0.11028(15) 0.2818(3) 0.0389(10) Uani 1 1 d . . . . .
H12 H 0.1139 0.0943 0.3181 0.058 Uiso 1 1 calc R U . . .
H13 H 0.0616 0.1319 0.3130 0.058 Uiso 1 1 calc R U . . .
H14 H 0.0855 0.1229 0.2389 0.058 Uiso 1 1 calc R U . . .
C12A C -0.2484(15) 0.1204(6) 0.1642(12) 0.049(2) Uani 0.301(19) 1 d D U P A 1
C13A C -0.2732(15) 0.0750(6) 0.1520(15) 0.051(3) Uani 0.301(19) 1 d D U P A 1
H13A H -0.2862 0.0673 0.0950 0.076 Uiso 0.301(19) 1 calc R U P A 1
H13B H -0.3145 0.0718 0.1668 0.076 Uiso 0.301(19) 1 calc R U P A 1
H13C H -0.2349 0.0571 0.1866 0.076 Uiso 0.301(19) 1 calc R U P A 1
C14A C -0.3060(11) 0.1483(8) 0.1078(14) 0.052(3) Uani 0.301(19) 1 d D U P A 1
H14A H -0.2863 0.1757 0.1065 0.078 Uiso 0.301(19) 1 calc R U P A 1
H14B H -0.3445 0.1506 0.1276 0.078 Uiso 0.301(19) 1 calc R U P A 1
H14C H -0.3245 0.1366 0.0530 0.078 Uiso 0.301(19) 1 calc R U P A 1
C15A C -0.2325(13) 0.1322(7) 0.2533(12) 0.053(3) Uani 0.301(19) 1 d D U P A 1
H15A H -0.1952 0.1142 0.2895 0.079 Uiso 0.301(19) 1 calc R U P A 1
H15B H -0.2755 0.1290 0.2646 0.079 Uiso 0.301(19) 1 calc R U P A 1
H15C H -0.2167 0.1610 0.2624 0.079 Uiso 0.301(19) 1 calc R U P A 1
C12B C -0.2505(6) 0.1173(3) 0.1564(6) 0.0446(15) Uani 0.699(19) 1 d D U P A 2
C13B C -0.2607(6) 0.0711(3) 0.1753(7) 0.053(2) Uani 0.699(19) 1 d D U P A 2
H13D H -0.3076 0.0676 0.1773 0.080 Uiso 0.699(19) 1 calc R U P A 2
H13E H -0.2242 0.0634 0.2278 0.080 Uiso 0.699(19) 1 calc R U P A 2
H13F H -0.2568 0.0535 0.1327 0.080 Uiso 0.699(19) 1 calc R U P A 2
C14B C -0.3163(4) 0.1293(4) 0.0840(5) 0.049(2) Uani 0.699(19) 1 d D U P A 2
H14D H -0.3581 0.1261 0.0978 0.074 Uiso 0.699(19) 1 calc R U P A 2
H14E H -0.3211 0.1115 0.0378 0.074 Uiso 0.699(19) 1 calc R U P A 2
H14F H -0.3124 0.1581 0.0696 0.074 Uiso 0.699(19) 1 calc R U P A 2
C15B C -0.2481(6) 0.1429(3) 0.2293(7) 0.057(2) Uani 0.699(19) 1 d D U P A 2
H15D H -0.2452 0.1723 0.2176 0.085 Uiso 0.699(19) 1 calc R U P A 2
H15E H -0.2065 0.1351 0.2771 0.085 Uiso 0.699(19) 1 calc R U P A 2
H15F H -0.2910 0.1379 0.2398 0.085 Uiso 0.699(19) 1 calc R U P A 2
C16 C -0.1132(2) 0.13138(12) -0.1418(2) 0.0251(8) Uani 1 1 d . . . . .
C17 C -0.1481(2) 0.11183(13) -0.2174(3) 0.0303(9) Uani 1 1 d . . . . .
C18 C -0.2200(2) 0.10371(13) -0.2403(3) 0.0315(9) Uani 1 1 d . . . . .
H24 H -0.2445 0.0907 -0.2911 0.038 Uiso 1 1 calc R U . . .
C19 C -0.2577(2) 0.11376(13) -0.1925(3) 0.0307(9) Uani 1 1 d . . . . .
C20 C -0.2216(2) 0.13234(13) -0.1187(3) 0.0296(9) Uani 1 1 d . . . . .
H25 H -0.2465 0.1390 -0.0849 0.036 Uiso 1 1 calc R U . . .
C21 C -0.1494(2) 0.14173(12) -0.0918(2) 0.0252(8) Uani 1 1 d . . . . .
C22 C -0.1088(3) 0.09904(15) -0.2726(3) 0.0371(10) Uani 1 1 d . . . . .
C23 C -0.0779(3) 0.13663(15) -0.2976(3) 0.0436(12) Uani 1 1 d . . . . .
H26 H -0.1148 0.1577 -0.3195 0.065 Uiso 1 1 calc R U . . .
H27 H -0.0600 0.1288 -0.3393 0.065 Uiso 1 1 calc R U . . .
H28 H -0.0391 0.1477 -0.2502 0.065 Uiso 1 1 calc R U . . .
C24 C -0.1589(3) 0.0782(2) -0.3510(4) 0.0627(17) Uani 1 1 d . . . . .
H29 H -0.1972 0.0973 -0.3810 0.094 Uiso 1 1 calc R U . . .
H30 H -0.1790 0.0532 -0.3373 0.094 Uiso 1 1 calc R U . . .
H31 H -0.1324 0.0708 -0.3847 0.094 Uiso 1 1 calc R U . . .
C25 C -0.0509(3) 0.06829(15) -0.2274(3) 0.0433(12) Uani 1 1 d . . . . .
H32 H -0.0257 0.0601 -0.2620 0.065 Uiso 1 1 calc R U . . .
H33 H -0.0721 0.0439 -0.2133 0.065 Uiso 1 1 calc R U . . .
H34 H -0.0175 0.0811 -0.1776 0.065 Uiso 1 1 calc R U . . .
C26 C -0.3381(2) 0.10596(15) -0.2256(3) 0.0428(11) Uani 1 1 d D . . . .
C27 C -0.3533(3) 0.05999(17) -0.2436(4) 0.0603(16) Uani 1 1 d D . . . .
H35 H -0.3321 0.0508 -0.2816 0.090 Uiso 1 1 calc R U . . .
H36 H -0.4046 0.0555 -0.2677 0.090 Uiso 1 1 calc R U . . .
H37 H -0.3329 0.0442 -0.1929 0.090 Uiso 1 1 calc R U . . .
C28 C -0.3736(3) 0.13035(18) -0.3046(3) 0.0572(15) Uani 1 1 d D . . . .
H38 H -0.3572 0.1198 -0.3460 0.086 Uiso 1 1 calc R U . . .
H39 H -0.3612 0.1596 -0.2947 0.086 Uiso 1 1 calc R U . . .
H40 H -0.4251 0.1272 -0.3238 0.086 Uiso 1 1 calc R U . . .
C29 C -0.3713(3) 0.1194(2) -0.1660(4) 0.073(2) Uani 1 1 d D . . . .
H41 H -0.4216 0.1120 -0.1879 0.109 Uiso 1 1 calc R U . . .
H42 H -0.3663 0.1493 -0.1581 0.109 Uiso 1 1 calc R U . . .
H43 H -0.3473 0.1054 -0.1139 0.109 Uiso 1 1 calc R U . . .
C30 C -0.0742(2) 0.23839(12) -0.0190(2) 0.0255(8) Uani 1 1 d . . . . .
C31 C -0.1281(2) 0.21032(12) -0.0224(2) 0.0240(8) Uani 1 1 d . . . . .
C32 C -0.1943(2) 0.22616(13) -0.0324(2) 0.0273(8) Uani 1 1 d . . . . .
H44 H -0.2313 0.2074 -0.0369 0.033 Uiso 1 1 calc R U . . .
C33 C -0.2085(2) 0.26830(14) -0.0361(2) 0.0308(9) Uani 1 1 d . . . . .
C34 C -0.1532(2) 0.29494(13) -0.0309(2) 0.0301(9) Uani 1 1 d . . . . .
H45 H -0.1621 0.3238 -0.0334 0.036 Uiso 1 1 calc R U . . .
C35 C -0.0856(2) 0.28170(12) -0.0221(2) 0.0274(8) Uani 1 1 d . . . . .
C36 C -0.0260(2) 0.31213(13) -0.0115(3) 0.0318(9) Uani 1 1 d . . . . .
C37 C 0.0057(3) 0.30525(15) -0.0762(3) 0.0434(12) Uani 1 1 d . . . . .
H46 H 0.0267 0.2776 -0.0697 0.065 Uiso 1 1 calc R U . . .
H47 H 0.0423 0.3260 -0.0697 0.065 Uiso 1 1 calc R U . . .
H48 H -0.0318 0.3077 -0.1305 0.065 Uiso 1 1 calc R U . . .
C38 C 0.0324(3) 0.30617(15) 0.0736(3) 0.0404(11) Uani 1 1 d . . . . .
H49 H 0.0125 0.3107 0.1149 0.061 Uiso 1 1 calc R U . . .
H50 H 0.0707 0.3260 0.0814 0.061 Uiso 1 1 calc R U . . .
H51 H 0.0512 0.2780 0.0784 0.061 Uiso 1 1 calc R U . . .
C39 C -0.0508(3) 0.35708(14) -0.0193(3) 0.0416(11) Uani 1 1 d . . . . .
H52 H -0.0874 0.3616 -0.0734 0.062 Uiso 1 1 calc R U . . .
H53 H -0.0105 0.3754 -0.0114 0.062 Uiso 1 1 calc R U . . .
H54 H -0.0702 0.3630 0.0220 0.062 Uiso 1 1 calc R U . . .
C40 C -0.2808(2) 0.28603(15) -0.0459(3) 0.0399(11) Uani 1 1 d . . . . .
C41 C -0.3343(3) 0.25175(18) -0.0480(5) 0.0617(17) Uani 1 1 d . . . . .
H55 H -0.3414 0.2334 -0.0942 0.093 Uiso 1 1 calc R U . . .
H56 H -0.3795 0.2643 -0.0538 0.093 Uiso 1 1 calc R U . . .
H57 H -0.3157 0.2358 0.0025 0.093 Uiso 1 1 calc R U . . .
C42 C -0.3120(3) 0.3112(2) -0.1228(4) 0.0570(15) Uani 1 1 d . . . . .
H58 H -0.2803 0.3342 -0.1208 0.086 Uiso 1 1 calc R U . . .
H59 H -0.3583 0.3220 -0.1279 0.086 Uiso 1 1 calc R U . . .
H60 H -0.3177 0.2937 -0.1697 0.086 Uiso 1 1 calc R U . . .
C43 C -0.2720(3) 0.31347(19) 0.0282(4) 0.0571(15) Uani 1 1 d . . . . .
H61 H -0.2488 0.2976 0.0782 0.086 Uiso 1 1 calc R U . . .
H62 H -0.3186 0.3227 0.0250 0.086 Uiso 1 1 calc R U . . .
H63 H -0.2429 0.3375 0.0284 0.086 Uiso 1 1 calc R U . . .
C44 C 0.2965(2) 0.15245(13) 0.0328(2) 0.0265(8) Uani 1 1 d . . . . .
C45 C 0.2353(2) 0.11334(12) -0.0943(2) 0.0266(8) Uani 1 1 d . . . . .
C46 C 0.2974(2) 0.13418(12) -0.0454(2) 0.0272(8) Uani 1 1 d . . . . .
C47 C 0.3548(2) 0.13489(13) -0.0692(3) 0.0311(9) Uani 1 1 d . . . . .
H64 H 0.3963 0.1497 -0.0373 0.037 Uiso 1 1 calc R U . . .
C48 C 0.3527(2) 0.11449(14) -0.1387(3) 0.0340(10) Uani 1 1 d . . . . .
C49 C 0.2909(3) 0.09475(14) -0.1859(3) 0.0363(10) Uani 1 1 d . . . . .
H65 H 0.2895 0.0808 -0.2334 0.044 Uiso 1 1 calc R U . . .
C50 C 0.2297(2) 0.09405(13) -0.1678(3) 0.0317(9) Uani 1 1 d . . . . .
C51A C 0.1614(14) 0.0719(5) -0.2243(13) 0.038(2) Uani 0.5 1 d D U P B 1
C52A C 0.1300(13) 0.0427(6) -0.1786(10) 0.041(2) Uani 0.5 1 d D U P B 1
H52A H 0.1640 0.0207 -0.1528 0.061 Uiso 0.5 1 calc R U P B 1
H52B H 0.0860 0.0306 -0.2170 0.061 Uiso 0.5 1 calc R U P B 1
H52C H 0.1201 0.0582 -0.1370 0.061 Uiso 0.5 1 calc R U P B 1
C53A C 0.1087(11) 0.1063(5) -0.2654(11) 0.041(3) Uani 0.5 1 d D U P B 1
H53A H 0.1286 0.1245 -0.2952 0.062 Uiso 0.5 1 calc R U P B 1
H53B H 0.0992 0.1224 -0.2240 0.062 Uiso 0.5 1 calc R U P B 1
H53C H 0.0644 0.0942 -0.3032 0.062 Uiso 0.5 1 calc R U P B 1
C54A C 0.1744(7) 0.0463(4) -0.2911(8) 0.048(2) Uani 0.5 1 d D U P B 1
H54A H 0.1934 0.0644 -0.3220 0.072 Uiso 0.5 1 calc R U P B 1
H54B H 0.1296 0.0343 -0.3277 0.072 Uiso 0.5 1 calc R U P B 1
H54C H 0.2083 0.0242 -0.2656 0.072 Uiso 0.5 1 calc R U P B 1
C51B C 0.1604(14) 0.0785(5) -0.2286(13) 0.0363(19) Uani 0.5 1 d D U P B 2
C52B C 0.1331(12) 0.0417(6) -0.1945(10) 0.041(2) Uani 0.5 1 d D U P B 2
H52D H 0.0878 0.0323 -0.2349 0.061 Uiso 0.5 1 calc R U P B 2
H52E H 0.1266 0.0502 -0.1450 0.061 Uiso 0.5 1 calc R U P B 2
H52F H 0.1676 0.0191 -0.1817 0.061 Uiso 0.5 1 calc R U P B 2
C53B C 0.1033(11) 0.1127(5) -0.2537(10) 0.038(2) Uani 0.5 1 d D U P B 2
H53D H 0.0588 0.1016 -0.2930 0.056 Uiso 0.5 1 calc R U P B 2
H53E H 0.1190 0.1357 -0.2784 0.056 Uiso 0.5 1 calc R U P B 2
H53F H 0.0959 0.1226 -0.2055 0.056 Uiso 0.5 1 calc R U P B 2
C54B C 0.1662(7) 0.0626(4) -0.3086(7) 0.045(2) Uani 0.5 1 d D U P B 2
H54D H 0.1197 0.0530 -0.3460 0.068 Uiso 0.5 1 calc R U P B 2
H54E H 0.2001 0.0397 -0.2959 0.068 Uiso 0.5 1 calc R U P B 2
H54F H 0.1825 0.0851 -0.3340 0.068 Uiso 0.5 1 calc R U P B 2
C55 C 0.4203(3) 0.11328(16) -0.1579(3) 0.0423(11) Uani 1 1 d . . . . .
C56A C 0.4802(3) 0.0929(2) -0.0855(4) 0.0537(17) Uani 0.830(6) 1 d . U P C 1
H76 H 0.4666 0.0647 -0.0782 0.081 Uiso 0.830(6) 1 calc R U P C 1
H77 H 0.4884 0.1089 -0.0360 0.081 Uiso 0.830(6) 1 calc R U P C 1
H78 H 0.5237 0.0923 -0.0963 0.081 Uiso 0.830(6) 1 calc R U P C 1
C57A C 0.4402(4) 0.1560(2) -0.1732(5) 0.0537(17) Uani 0.830(6) 1 d . U P C 1
H79 H 0.4502 0.1729 -0.1244 0.081 Uiso 0.830(6) 1 calc R U P C 1
H80 H 0.4010 0.1683 -0.2187 0.081 Uiso 0.830(6) 1 calc R U P C 1
H81 H 0.4824 0.1548 -0.1865 0.081 Uiso 0.830(6) 1 calc R U P C 1
C58A C 0.4089(4) 0.0860(2) -0.2339(4) 0.0570(18) Uani 0.830(6) 1 d . U P C 1
H82 H 0.4534 0.0841 -0.2425 0.085 Uiso 0.830(6) 1 calc R U P C 1
H83 H 0.3724 0.0984 -0.2818 0.085 Uiso 0.830(6) 1 calc R U P C 1
H84 H 0.3939 0.0583 -0.2252 0.085 Uiso 0.830(6) 1 calc R U P C 1
C56B C 0.4035(17) 0.1309(11) -0.242(2) 0.050(4) Uani 0.170(6) 1 d . U P C 2
H85 H 0.4457 0.1445 -0.2437 0.076 Uiso 0.170(6) 1 calc R U P C 2
H86 H 0.3651 0.1511 -0.2543 0.076 Uiso 0.170(6) 1 calc R U P C 2
H87 H 0.3890 0.1086 -0.2820 0.076 Uiso 0.170(6) 1 calc R U P C 2
C57B C 0.4527(18) 0.0731(12) -0.146(2) 0.059(4) Uani 0.170(6) 1 d . U P C 2
H88 H 0.4883 0.0725 -0.1706 0.088 Uiso 0.170(6) 1 calc R U P C 2
H89 H 0.4164 0.0522 -0.1720 0.088 Uiso 0.170(6) 1 calc R U P C 2
H90 H 0.4755 0.0673 -0.0879 0.088 Uiso 0.170(6) 1 calc R U P C 2
C58B C 0.4815(17) 0.1445(11) -0.099(2) 0.054(4) Uani 0.170(6) 1 d . U P C 2
H91 H 0.4962 0.1355 -0.0426 0.080 Uiso 0.170(6) 1 calc R U P C 2
H92 H 0.4625 0.1726 -0.1048 0.080 Uiso 0.170(6) 1 calc R U P C 2
H93 H 0.5224 0.1440 -0.1150 0.080 Uiso 0.170(6) 1 calc R U P C 2
C59 C 0.2846(2) 0.22779(13) 0.0459(2) 0.0281(8) Uani 1 1 d . . . . .
C60 C 0.3089(2) 0.26912(13) 0.0533(3) 0.0309(9) Uani 1 1 d . . . . .
C61 C 0.3816(2) 0.27481(14) 0.0747(3) 0.0354(10) Uani 1 1 d . . . . .
H94 H 0.3992 0.3023 0.0803 0.043 Uiso 1 1 calc R U . . .
C62 C 0.4299(2) 0.24240(14) 0.0883(3) 0.0355(10) Uani 1 1 d . . . . .
C63 C 0.4031(2) 0.20254(14) 0.0758(3) 0.0333(9) Uani 1 1 d . . . . .
H95 H 0.4347 0.1800 0.0836 0.040 Uiso 1 1 calc R U . . .
C64 C 0.3304(2) 0.19467(13) 0.0520(2) 0.0277(8) Uani 1 1 d . . . . .
C65 C 0.2579(2) 0.30554(13) 0.0387(3) 0.0358(10) Uani 1 1 d . . . . .
C66 C 0.1993(3) 0.30244(15) -0.0465(3) 0.0450(12) Uani 1 1 d . . . . .
H96 H 0.2205 0.3035 -0.0874 0.067 Uiso 1 1 calc R U . . .
H97 H 0.1663 0.3255 -0.0550 0.067 Uiso 1 1 calc R U . . .
H98 H 0.1738 0.2764 -0.0515 0.067 Uiso 1 1 calc R U . . .
C67 C 0.2960(3) 0.34698(15) 0.0443(4) 0.0513(14) Uani 1 1 d . . . . .
H99 H 0.3306 0.3510 0.0997 0.077 Uiso 1 1 calc R U . . .
H100 H 0.2612 0.3694 0.0302 0.077 Uiso 1 1 calc R U . . .
H101 H 0.3203 0.3470 0.0064 0.077 Uiso 1 1 calc R U . . .
C68 C 0.2245(3) 0.30587(15) 0.1032(3) 0.0461(12) Uani 1 1 d . . . . .
H102 H 0.1934 0.2819 0.0952 0.069 Uiso 1 1 calc R U . . .
H103 H 0.1969 0.3312 0.0977 0.069 Uiso 1 1 calc R U . . .
H104 H 0.2621 0.3048 0.1576 0.069 Uiso 1 1 calc R U . . .
C69A C 0.5114(18) 0.2515(5) 0.1256(10) 0.045(2) Uani 0.5 1 d D U P D 1
C70A C 0.5294(11) 0.2786(4) 0.0652(10) 0.042(2) Uani 0.5 1 d D U P D 1
H70A H 0.5033 0.3046 0.0569 0.064 Uiso 0.5 1 calc R U P D 1
H70B H 0.5161 0.2640 0.0132 0.064 Uiso 0.5 1 calc R U P D 1
H70C H 0.5804 0.2842 0.0869 0.064 Uiso 0.5 1 calc R U P D 1
C71A C 0.5315(10) 0.2748(4) 0.2065(10) 0.048(2) Uani 0.5 1 d D U P D 1
H71A H 0.5829 0.2791 0.2302 0.073 Uiso 0.5 1 calc R U P D 1
H71B H 0.5171 0.2586 0.2440 0.073 Uiso 0.5 1 calc R U P D 1
H71C H 0.5075 0.3016 0.1968 0.073 Uiso 0.5 1 calc R U P D 1
C72A C 0.5552(7) 0.2115(4) 0.1404(7) 0.049(2) Uani 0.5 1 d D U P D 1
H72A H 0.6057 0.2182 0.1665 0.074 Uiso 0.5 1 calc R U P D 1
H72B H 0.5461 0.1977 0.0884 0.074 Uiso 0.5 1 calc R U P D 1
H72C H 0.5417 0.1931 0.1757 0.074 Uiso 0.5 1 calc R U P D 1
C69B C 0.5093(18) 0.2515(5) 0.1136(10) 0.046(2) Uani 0.5 1 d D U P D 2
C70B C 0.5211(12) 0.2879(5) 0.0656(11) 0.050(3) Uani 0.5 1 d D U P D 2
H70D H 0.4982 0.2821 0.0073 0.074 Uiso 0.5 1 calc R U P D 2
H70E H 0.5719 0.2919 0.0801 0.074 Uiso 0.5 1 calc R U P D 2
H70F H 0.5006 0.3129 0.0785 0.074 Uiso 0.5 1 calc R U P D 2
C71B C 0.5379(10) 0.2629(4) 0.2042(10) 0.051(3) Uani 0.5 1 d D U P D 2
H71D H 0.5125 0.2870 0.2122 0.077 Uiso 0.5 1 calc R U P D 2
H71E H 0.5885 0.2692 0.2228 0.077 Uiso 0.5 1 calc R U P D 2
H71F H 0.5310 0.2395 0.2354 0.077 Uiso 0.5 1 calc R U P D 2
C72B C 0.5520(8) 0.2140(4) 0.1053(8) 0.059(3) Uani 0.5 1 d D U P D 2
H72D H 0.5448 0.1909 0.1369 0.088 Uiso 0.5 1 calc R U P D 2
H72E H 0.6024 0.2210 0.1257 0.088 Uiso 0.5 1 calc R U P D 2
H72F H 0.5359 0.2060 0.0480 0.088 Uiso 0.5 1 calc R U P D 2
C73 C 0.2943(2) 0.11495(13) 0.1544(3) 0.0289(9) Uani 1 1 d . . . . .
C74 C 0.3314(2) 0.12240(12) 0.1032(2) 0.0264(8) Uani 1 1 d . . . . .
C75 C 0.3963(2) 0.10326(13) 0.1205(3) 0.0289(8) Uani 1 1 d . . . . .
H114 H 0.4207 0.1079 0.0855 0.035 Uiso 1 1 calc R U . . .
C76 C 0.4270(2) 0.07729(14) 0.1878(3) 0.0319(9) Uani 1 1 d . . . . .
C77 C 0.3880(2) 0.07008(14) 0.2360(3) 0.0321(9) Uani 1 1 d . . . . .
H115 H 0.4075 0.0523 0.2816 0.039 Uiso 1 1 calc R U . . .
C78 C 0.3209(2) 0.08791(13) 0.2201(2) 0.0291(8) Uani 1 1 d . . . . .
C79 C 0.2786(2) 0.07664(14) 0.2720(3) 0.0339(9) Uani 1 1 d . . . . .
C80 C 0.2088(3) 0.05625(16) 0.2179(3) 0.0402(11) Uani 1 1 d . . . . .
H116 H 0.1796 0.0763 0.1779 0.060 Uiso 1 1 calc R U . . .
H117 H 0.1834 0.0468 0.2515 0.060 Uiso 1 1 calc R U . . .
H118 H 0.2187 0.0326 0.1897 0.060 Uiso 1 1 calc R U . . .
C81 C 0.2633(3) 0.11549(15) 0.3127(3) 0.0398(11) Uani 1 1 d . . . . .
H119 H 0.3080 0.1289 0.3457 0.060 Uiso 1 1 calc R U . . .
H120 H 0.2381 0.1075 0.3474 0.060 Uiso 1 1 calc R U . . .
H121 H 0.2340 0.1347 0.2708 0.060 Uiso 1 1 calc R U . . .
C82 C 0.3181(3) 0.04558(17) 0.3397(3) 0.0453(12) Uani 1 1 d . . . . .
H122 H 0.3265 0.0200 0.3153 0.068 Uiso 1 1 calc R U . . .
H123 H 0.2893 0.0396 0.3715 0.068 Uiso 1 1 calc R U . . .
H124 H 0.3635 0.0574 0.3752 0.068 Uiso 1 1 calc R U . . .
C83 C 0.5005(2) 0.05931(15) 0.2073(3) 0.0386(10) Uani 1 1 d . . . . .
C84 C 0.5044(3) 0.0369(2) 0.1326(3) 0.0612(16) Uani 1 1 d . . . . .
H125 H 0.4903 0.0559 0.0864 0.092 Uiso 1 1 calc R U . . .
H126 H 0.4724 0.0131 0.1190 0.092 Uiso 1 1 calc R U . . .
H127 H 0.5530 0.0275 0.1451 0.092 Uiso 1 1 calc R U . . .
C85 C 0.5216(3) 0.02794(16) 0.2772(3) 0.0474(12) Uani 1 1 d . . . . .
H128 H 0.5675 0.0157 0.2845 0.071 Uiso 1 1 calc R U . . .
H129 H 0.4857 0.0062 0.2643 0.071 Uiso 1 1 calc R U . . .
H130 H 0.5251 0.0419 0.3273 0.071 Uiso 1 1 calc R U . . .
C86 C 0.5542(3) 0.09449(18) 0.2314(4) 0.0562(15) Uani 1 1 d . . . . .
H131 H 0.5442 0.1133 0.1853 0.084 Uiso 1 1 calc R U . . .
H132 H 0.6020 0.0832 0.2469 0.084 Uiso 1 1 calc R U . . .
H133 H 0.5507 0.1095 0.2774 0.084 Uiso 1 1 calc R U . . .
Na1 Na -0.02968(11) 0.21178(6) -0.15844(11) 0.0423(4) Uani 1 1 d . . . . .
C87A C 0.0484(7) 0.2716(4) -0.2505(10) 0.053(3) Uani 0.5 1 d D U P E 1
H87A H 0.0494 0.2693 -0.3049 0.079 Uiso 0.5 1 calc R U P E 1
H87B H 0.0880 0.2559 -0.2118 0.079 Uiso 0.5 1 calc R U P E 1
H87C H 0.0527 0.3007 -0.2342 0.079 Uiso 0.5 1 calc R U P E 1
O7A O -0.0162(6) 0.2555(5) -0.2514(9) 0.051(3) Uani 0.5 1 d D U P E 1
C88A C -0.0788(6) 0.2680(4) -0.3150(8) 0.051(2) Uani 0.5 1 d D U P E 1
H88A H -0.0867 0.2501 -0.3627 0.062 Uiso 0.5 1 calc R U P E 1
H88B H -0.0726 0.2966 -0.3307 0.062 Uiso 0.5 1 calc R U P E 1
C89A C -0.1408(8) 0.2664(4) -0.2946(9) 0.051(2) Uani 0.5 1 d D U P E 1
H89A H -0.1388 0.2896 -0.2576 0.061 Uiso 0.5 1 calc R U P E 1
H89B H -0.1835 0.2703 -0.3448 0.061 Uiso 0.5 1 calc R U P E 1
O8A O -0.1475(8) 0.2287(5) -0.2569(9) 0.047(2) Uani 0.5 1 d D U P E 1
C90A C -0.2105(9) 0.2245(5) -0.2428(12) 0.052(3) Uani 0.5 1 d D U P E 1
H90A H -0.2030 0.2350 -0.1886 0.078 Uiso 0.5 1 calc R U P E 1
H90B H -0.2239 0.1953 -0.2465 0.078 Uiso 0.5 1 calc R U P E 1
H90C H -0.2484 0.2403 -0.2837 0.078 Uiso 0.5 1 calc R U P E 1
C87B C 0.0331(7) 0.2846(4) -0.2563(10) 0.052(3) Uani 0.5 1 d D U P E 2
H87D H 0.0456 0.2851 -0.3041 0.079 Uiso 0.5 1 calc R U P E 2
H87E H 0.0764 0.2835 -0.2070 0.079 Uiso 0.5 1 calc R U P E 2
H87F H 0.0065 0.3096 -0.2554 0.079 Uiso 0.5 1 calc R U P E 2
O7B O -0.0088(6) 0.2496(4) -0.2596(9) 0.043(2) Uani 0.5 1 d D U P E 2
C88B C -0.0750(6) 0.2524(4) -0.3270(7) 0.048(2) Uani 0.5 1 d D U P E 2
H88C H -0.0716 0.2751 -0.3626 0.057 Uiso 0.5 1 calc R U P E 2
H88D H -0.0821 0.2265 -0.3586 0.057 Uiso 0.5 1 calc R U P E 2
C89B C -0.1352(8) 0.2592(5) -0.3095(9) 0.054(2) Uani 0.5 1 d D U P E 2
H89C H -0.1778 0.2535 -0.3589 0.065 Uiso 0.5 1 calc R U P E 2
H89D H -0.1366 0.2887 -0.2956 0.065 Uiso 0.5 1 calc R U P E 2
O8B O -0.1383(7) 0.2349(5) -0.2452(9) 0.048(2) Uani 0.5 1 d D U P E 2
C90B C -0.2025(8) 0.2348(5) -0.2324(11) 0.045(3) Uani 0.5 1 d D U P E 2
H90D H -0.2044 0.2592 -0.2009 0.068 Uiso 0.5 1 calc R U P E 2
H90E H -0.2051 0.2098 -0.2026 0.068 Uiso 0.5 1 calc R U P E 2
H90F H -0.2426 0.2353 -0.2850 0.068 Uiso 0.5 1 calc R U P E 2
Na2 Na 0.23817(12) 0.20790(6) 0.18362(12) 0.0486(5) Uani 1 1 d . . . . .
C91 C 0.4145(3) 0.1866(2) 0.2858(4) 0.0666(17) Uani 1 1 d D . . . .
H144 H 0.4587 0.2012 0.3162 0.100 Uiso 1 1 calc R U . . .
H145 H 0.4124 0.1800 0.2313 0.100 Uiso 1 1 calc R U . . .
H146 H 0.4127 0.1610 0.3142 0.100 Uiso 1 1 calc R U . . .
O9 O 0.3550(2) 0.21245(13) 0.2795(2) 0.0599(11) Uani 1 1 d D . . . .
C92 C 0.3548(4) 0.2257(2) 0.3543(4) 0.0673(17) Uani 1 1 d D . . . .
H147 H 0.4038 0.2326 0.3911 0.081 Uiso 1 1 calc R U . . .
H148 H 0.3380 0.2030 0.3794 0.081 Uiso 1 1 calc R U . . .
C93 C 0.3102(3) 0.26139(17) 0.3457(3) 0.0621(17) Uani 1 1 d D . . . .
H149 H 0.3083 0.2684 0.3989 0.075 Uiso 1 1 calc R U . . .
H150 H 0.3304 0.2853 0.3274 0.075 Uiso 1 1 calc R U . . .
O10 O 0.2398(2) 0.25331(12) 0.2876(2) 0.0627(11) Uani 1 1 d D . . . .
C94 C 0.1934(4) 0.2866(2) 0.2847(4) 0.081(2) Uani 1 1 d D . . . .
H151 H 0.1864 0.2880 0.3360 0.121 Uiso 1 1 calc R U . . .
H152 H 0.1476 0.2822 0.2399 0.121 Uiso 1 1 calc R U . . .
H153 H 0.2141 0.3126 0.2762 0.121 Uiso 1 1 calc R U . . .
Na3 Na 0.15508(14) 0.05653(6) -0.00161(17) 0.0625(7) Uani 1 1 d . . . . .
C95A C 0.0951(7) -0.0236(3) 0.0756(6) 0.064(2) Uani 0.666(10) 1 d D U P F 1
H155 H 0.0642 -0.0478 0.0586 0.096 Uiso 0.666(10) 1 calc R U P F 1
H156 H 0.0719 -0.0022 0.0956 0.096 Uiso 0.666(10) 1 calc R U P F 1
H157 H 0.1399 -0.0315 0.1191 0.096 Uiso 0.666(10) 1 calc R U P F 1
O11A O 0.1087(8) -0.0080(4) 0.0082(12) 0.0517(16) Uani 0.666(10) 1 d D U P F 1
C96A C 0.1461(4) -0.0377(2) -0.0194(6) 0.0486(17) Uani 0.666(10) 1 d D U P F 1
H158 H 0.1318 -0.0351 -0.0789 0.058 Uiso 0.666(10) 1 calc R U P F 1
H159 H 0.1336 -0.0658 -0.0077 0.058 Uiso 0.666(10) 1 calc R U P F 1
C97A C 0.2224(5) -0.0318(3) 0.0205(8) 0.058(2) Uani 0.666(10) 1 d D U P F 1
H202 H 0.2372 -0.0339 0.0801 0.069 Uiso 0.666(10) 1 calc R U P F 1
H203 H 0.2477 -0.0532 0.0025 0.069 Uiso 0.666(10) 1 calc R U P F 1
O12A O 0.2391(4) 0.0083(3) -0.0008(5) 0.0545(19) Uani 0.666(10) 1 d D U P F 1
C98A C 0.3137(5) 0.0155(4) 0.0264(8) 0.064(3) Uani 0.666(10) 1 d D U P F 1
H160 H 0.3334 0.0198 0.0853 0.096 Uiso 0.666(10) 1 calc R U P F 1
H161 H 0.3223 0.0400 -0.0005 0.096 Uiso 0.666(10) 1 calc R U P F 1
H162 H 0.3365 -0.0085 0.0132 0.096 Uiso 0.666(10) 1 calc R U P F 1
C95B C 0.0543(11) -0.0105(6) 0.0428(13) 0.058(3) Uani 0.334(10) 1 d D U P F 2
H163 H 0.0766 -0.0128 0.1021 0.086 Uiso 0.334(10) 1 calc R U P F 2
H164 H 0.0277 -0.0358 0.0204 0.086 Uiso 0.334(10) 1 calc R U P F 2
H165 H 0.0219 0.0132 0.0282 0.086 Uiso 0.334(10) 1 calc R U P F 2
O11B O 0.1071(15) -0.0048(9) 0.011(2) 0.054(2) Uani 0.334(10) 1 d D U P F 2
C96B C 0.1549(9) -0.0388(5) 0.0333(13) 0.056(2) Uani 0.334(10) 1 d D U P F 2
H166 H 0.1284 -0.0646 0.0119 0.068 Uiso 0.334(10) 1 calc R U P F 2
H167 H 0.1761 -0.0409 0.0933 0.068 Uiso 0.334(10) 1 calc R U P F 2
C97B C 0.2108(11) -0.0345(6) 0.0030(17) 0.056(3) Uani 0.334(10) 1 d D U P F 2
H204 H 0.2458 -0.0569 0.0252 0.067 Uiso 0.334(10) 1 calc R U P F 2
H205 H 0.1907 -0.0370 -0.0569 0.067 Uiso 0.334(10) 1 calc R U P F 2
O12B O 0.2449(9) 0.0047(6) 0.0262(12) 0.060(3) Uani 0.334(10) 1 d D U P F 2
C98B C 0.3031(12) 0.0107(9) 0.0013(17) 0.064(3) Uani 0.334(10) 1 d D U P F 2
H172 H 0.3384 -0.0110 0.0247 0.096 Uiso 0.334(10) 1 calc R U P F 2
H173 H 0.3248 0.0377 0.0203 0.096 Uiso 0.334(10) 1 calc R U P F 2
H174 H 0.2860 0.0096 -0.0581 0.096 Uiso 0.334(10) 1 calc R U P F 2
C100 C 0.4385(3) 0.4393(2) 0.0591(4) 0.0612(15) Uani 1 1 d . . . . .
H175 H 0.4575 0.4375 0.1185 0.092 Uiso 1 1 calc R U . . .
H176 H 0.3999 0.4194 0.0362 0.092 Uiso 1 1 calc R U . . .
H177 H 0.4205 0.4673 0.0423 0.092 Uiso 1 1 calc R U . . .
C101 C 0.4956(3) 0.43001(17) 0.0292(3) 0.0485(13) Uani 1 1 d . . . . .
C102 C 0.4941(3) 0.39442(18) -0.0151(4) 0.0547(14) Uani 1 1 d . . . . .
H178 H 0.4549 0.3761 -0.0289 0.066 Uiso 1 1 calc R U . . .
C103 C 0.5499(4) 0.3854(2) -0.0395(4) 0.0635(16) Uani 1 1 d . . . . .
H179 H 0.5482 0.3611 -0.0699 0.076 Uiso 1 1 calc R U . . .
C104 C 0.6074(4) 0.4115(2) -0.0196(4) 0.0633(16) Uani 1 1 d . . . . .
H180 H 0.6457 0.4048 -0.0350 0.076 Uiso 1 1 calc R U . . .
C105 C 0.6089(4) 0.4474(2) 0.0229(4) 0.0626(16) Uani 1 1 d . . . . .
H181 H 0.6480 0.4657 0.0360 0.075 Uiso 1 1 calc R U . . .
C106 C 0.5532(3) 0.45656(17) 0.0462(3) 0.0546(14) Uani 1 1 d . . . . .
H182 H 0.5542 0.4816 0.0745 0.066 Uiso 1 1 calc R U . . .
C107 C 0.0521(7) 0.5163(4) -0.0013(8) 0.096(3) Uani 0.658(7) 1 d . U P G 1
H184 H 0.0319 0.4901 0.0067 0.144 Uiso 0.658(7) 1 calc R U P G 1
H185 H 0.0310 0.5240 -0.0588 0.144 Uiso 0.658(7) 1 calc R U P G 1
H186 H 0.0422 0.5378 0.0315 0.144 Uiso 0.658(7) 1 calc R U P G 1
C108 C 0.1337(2) 0.5115(2) 0.0251(3) 0.073(2) Uani 0.658(7) 1 d G U P G 1
C109 C 0.1638(3) 0.47726(18) 0.0040(4) 0.078(2) Uani 0.658(7) 1 d G U P G 1
H187 H 0.1344 0.4562 -0.0289 0.093 Uiso 0.658(7) 1 calc R U P G 1
C110 C 0.2370(4) 0.47385(19) 0.0309(4) 0.082(2) Uani 0.658(7) 1 d G U P G 1
H188 H 0.2576 0.4504 0.0164 0.098 Uiso 0.658(7) 1 calc R U P G 1
C111 C 0.2801(2) 0.5047(2) 0.0790(4) 0.088(2) Uani 0.658(7) 1 d G U P G 1
H189 H 0.3301 0.5024 0.0974 0.106 Uiso 0.658(7) 1 calc R U P G 1
C112 C 0.2500(3) 0.5389(2) 0.1002(3) 0.094(2) Uani 0.658(7) 1 d G U P G 1
H190 H 0.2794 0.5600 0.1331 0.112 Uiso 0.658(7) 1 calc R U P G 1
C113 C 0.1768(3) 0.54236(18) 0.0733(3) 0.089(2) Uani 0.658(7) 1 d G U P G 1
H191 H 0.1562 0.5658 0.0877 0.107 Uiso 0.658(7) 1 calc R U P G 1
C114 C 0.2028(13) 0.4494(8) -0.0059(14) 0.087(3) Uani 0.342(7) 1 d . U P G 2
H192 H 0.1952 0.4517 -0.0634 0.130 Uiso 0.342(7) 1 calc R U P G 2
H193 H 0.1654 0.4323 -0.0003 0.130 Uiso 0.342(7) 1 calc R U P G 2
H194 H 0.2489 0.4367 0.0239 0.130 Uiso 0.342(7) 1 calc R U P G 2
C115 C 0.2009(3) 0.49214(16) 0.0284(3) 0.085(2) Uani 0.342(7) 1 d G U P G 2
C116 C 0.2610(2) 0.5156(2) 0.0692(3) 0.088(3) Uani 0.342(7) 1 d G U P G 2
H195 H 0.3064 0.5052 0.0762 0.106 Uiso 0.342(7) 1 calc R U P G 2
C117 C 0.2546(4) 0.5542(2) 0.0998(4) 0.094(3) Uani 0.342(7) 1 d G U P G 2
H196 H 0.2957 0.5702 0.1277 0.113 Uiso 0.342(7) 1 calc R U P G 2
C118 C 0.1882(5) 0.56930(19) 0.0896(5) 0.095(3) Uani 0.342(7) 1 d G U P G 2
H197 H 0.1838 0.5957 0.1105 0.114 Uiso 0.342(7) 1 calc R U P G 2
C119 C 0.1281(3) 0.5459(2) 0.0488(5) 0.084(3) Uani 0.342(7) 1 d G U P G 2
H198 H 0.0826 0.5562 0.0418 0.100 Uiso 0.342(7) 1 calc R U P G 2
C120 C 0.1344(2) 0.5073(2) 0.0182(3) 0.081(3) Uani 0.342(7) 1 d G U P G 2
H199 H 0.0933 0.4913 -0.0097 0.097 Uiso 0.342(7) 1 calc R U P G 2

loop_
_atom_site_aniso_label
_atom_site_aniso_U_11
_atom_site_aniso_U_22
_atom_site_aniso_U_33
_atom_site_aniso_U_23
_atom_site_aniso_U_13
_atom_site_aniso_U_12
Zr1 0.02377(19) 0.02192(19) 0.01977(19) 0.00029(14) 0.00977(14) 0.00019(13)
Zr2 0.02406(19) 0.02208(19) 0.02123(19) 0.00005(14) 0.00955(15) -0.00045(14)
O1 0.0289(14) 0.0328(15) 0.0295(15) 0.0075(12) 0.0156(12) 0.0039(12)
O2 0.0273(14) 0.0327(15) 0.0224(14) -0.0022(12) 0.0102(11) -0.0024(11)
O3 0.0286(14) 0.0203(13) 0.0336(16) 0.0021(11) 0.0141(12) 0.0015(11)
O4 0.0309(14) 0.0296(15) 0.0254(15) -0.0044(11) 0.0150(12) -0.0002(11)
O5 0.0265(14) 0.0244(14) 0.0357(16) 0.0010(12) 0.0132(12) -0.0034(11)
O6 0.0261(14) 0.0348(16) 0.0254(15) 0.0063(12) 0.0103(12) 0.0050(12)
C1 0.0184(17) 0.028(2) 0.0221(19) 0.0001(15) 0.0093(15) -0.0021(14)
C2 0.0260(19) 0.0237(19) 0.027(2) -0.0009(15) 0.0130(16) -0.0019(15)
C3 0.033(2) 0.030(2) 0.024(2) -0.0013(16) 0.0131(17) -0.0023(16)
C4 0.037(2) 0.030(2) 0.025(2) -0.0004(16) 0.0159(18) -0.0042(17)
C5 0.030(2) 0.038(2) 0.033(2) -0.0002(18) 0.0201(18) -0.0003(17)
C6 0.029(2) 0.035(2) 0.026(2) 0.0013(17) 0.0128(17) -0.0023(17)
C7 0.0225(18) 0.030(2) 0.025(2) -0.0065(16) 0.0128(15) -0.0032(15)
C8 0.038(2) 0.038(2) 0.034(2) 0.0095(19) 0.017(2) 0.0048(19)
C9 0.042(3) 0.033(2) 0.055(3) 0.012(2) 0.025(2) 0.010(2)
C10 0.048(3) 0.066(4) 0.050(3) 0.030(3) 0.025(3) 0.011(3)
C11 0.038(2) 0.048(3) 0.029(2) 0.007(2) 0.0109(19) 0.001(2)
C12A 0.043(4) 0.063(4) 0.049(4) 0.004(4) 0.028(3) -0.002(3)
C13A 0.045(5) 0.064(5) 0.049(5) 0.005(4) 0.025(4) -0.006(4)
C14A 0.045(5) 0.067(5) 0.053(5) 0.004(5) 0.028(4) -0.001(5)
C15A 0.048(5) 0.068(5) 0.052(5) 0.000(4) 0.031(4) 0.006(5)
C12B 0.040(3) 0.062(3) 0.044(3) 0.005(3) 0.031(2) -0.001(3)
C13B 0.048(4) 0.064(4) 0.049(4) 0.008(3) 0.022(3) -0.011(3)
C14B 0.038(3) 0.067(4) 0.053(4) 0.000(3) 0.029(3) 0.001(3)
C15B 0.055(4) 0.074(4) 0.055(4) -0.001(3) 0.035(3) 0.006(3)
C16 0.0259(19) 0.0220(19) 0.028(2) -0.0020(15) 0.0112(16) -0.0023(15)
C17 0.034(2) 0.032(2) 0.023(2) -0.0008(17) 0.0083(17) -0.0003(17)
C18 0.031(2) 0.032(2) 0.026(2) -0.0039(17) 0.0031(17) -0.0011(17)
C19 0.0236(19) 0.031(2) 0.032(2) 0.0002(17) 0.0047(17) 0.0007(16)
C20 0.0251(19) 0.033(2) 0.030(2) -0.0027(17) 0.0096(17) 0.0008(16)
C21 0.0252(18) 0.0255(19) 0.023(2) -0.0014(15) 0.0076(15) -0.0028(15)
C22 0.043(2) 0.043(3) 0.028(2) -0.0109(19) 0.016(2) -0.005(2)
C23 0.061(3) 0.040(3) 0.040(3) 0.003(2) 0.030(2) 0.003(2)
C24 0.060(4) 0.089(5) 0.048(3) -0.036(3) 0.030(3) -0.014(3)
C25 0.056(3) 0.034(2) 0.054(3) 0.000(2) 0.037(3) 0.005(2)
C26 0.028(2) 0.048(3) 0.047(3) -0.011(2) 0.008(2) -0.008(2)
C27 0.042(3) 0.058(4) 0.064(4) 0.002(3) 0.002(3) -0.014(3)
C28 0.038(3) 0.055(3) 0.055(4) -0.007(3) -0.008(2) 0.006(2)
C29 0.028(3) 0.113(6) 0.077(5) -0.034(4) 0.021(3) -0.010(3)
C30 0.0259(18) 0.029(2) 0.0210(19) 0.0007(15) 0.0081(15) 0.0058(15)
C31 0.0293(19) 0.027(2) 0.0167(18) -0.0010(15) 0.0096(15) 0.0031(15)
C32 0.0284(19) 0.030(2) 0.024(2) -0.0032(16) 0.0107(16) -0.0007(16)
C33 0.031(2) 0.038(2) 0.024(2) 0.0005(17) 0.0113(17) 0.0103(18)
C34 0.037(2) 0.028(2) 0.024(2) 0.0011(16) 0.0103(17) 0.0086(17)
C35 0.037(2) 0.025(2) 0.021(2) 0.0006(15) 0.0120(17) 0.0044(16)
C36 0.041(2) 0.026(2) 0.031(2) -0.0025(17) 0.0162(19) 0.0002(17)
C37 0.057(3) 0.036(3) 0.048(3) 0.000(2) 0.032(3) -0.008(2)
C38 0.042(3) 0.034(2) 0.041(3) -0.004(2) 0.012(2) -0.003(2)
C39 0.050(3) 0.029(2) 0.049(3) 0.001(2) 0.023(2) 0.001(2)
C40 0.036(2) 0.039(3) 0.047(3) 0.004(2) 0.019(2) 0.010(2)
C41 0.047(3) 0.051(3) 0.102(5) 0.016(3) 0.045(3) 0.016(3)
C42 0.041(3) 0.075(4) 0.053(3) 0.018(3) 0.016(3) 0.022(3)
C43 0.062(4) 0.061(4) 0.054(4) -0.001(3) 0.027(3) 0.023(3)
C44 0.0227(18) 0.033(2) 0.026(2) 0.0025(16) 0.0108(16) -0.0011(15)
C45 0.030(2) 0.027(2) 0.028(2) 0.0010(16) 0.0169(17) 0.0036(16)
C46 0.032(2) 0.027(2) 0.027(2) 0.0051(16) 0.0162(17) 0.0054(16)
C47 0.027(2) 0.037(2) 0.031(2) 0.0029(18) 0.0134(17) 0.0025(17)
C48 0.035(2) 0.039(2) 0.035(2) 0.0077(19) 0.0205(19) 0.0071(18)
C49 0.045(3) 0.041(3) 0.030(2) -0.0032(19) 0.023(2) 0.007(2)
C50 0.036(2) 0.032(2) 0.029(2) -0.0007(17) 0.0156(18) 0.0015(18)
C51A 0.042(3) 0.041(4) 0.033(3) -0.007(3) 0.015(3) 0.001(3)
C52A 0.046(4) 0.036(4) 0.038(5) -0.005(4) 0.014(4) -0.006(3)
C53A 0.042(4) 0.047(5) 0.033(4) -0.003(4) 0.013(4) -0.002(4)
C54A 0.052(4) 0.052(5) 0.040(4) -0.014(4) 0.019(3) 0.000(4)
C51B 0.042(3) 0.041(4) 0.030(3) -0.007(3) 0.018(3) 0.000(3)
C52B 0.046(4) 0.036(4) 0.038(5) -0.006(4) 0.013(4) 0.000(3)
C53B 0.039(4) 0.041(4) 0.030(4) -0.004(4) 0.010(3) 0.002(3)
C54B 0.051(4) 0.052(5) 0.035(4) -0.013(4) 0.018(3) 0.004(4)
C55 0.037(2) 0.055(3) 0.042(3) 0.004(2) 0.023(2) 0.010(2)
C56A 0.037(3) 0.077(4) 0.054(4) 0.012(3) 0.025(3) 0.018(3)
C57A 0.048(3) 0.065(4) 0.065(4) 0.011(3) 0.041(3) 0.004(3)
C58A 0.050(4) 0.081(5) 0.052(4) -0.001(3) 0.033(3) 0.010(3)
C56B 0.045(7) 0.068(7) 0.056(7) 0.008(7) 0.039(6) 0.005(7)
C57B 0.046(7) 0.080(8) 0.057(7) 0.009(7) 0.027(6) 0.011(7)
C58B 0.042(7) 0.073(7) 0.061(7) 0.008(7) 0.037(6) 0.006(7)
C59 0.028(2) 0.032(2) 0.024(2) 0.0049(16) 0.0107(16) -0.0050(16)
C60 0.038(2) 0.026(2) 0.032(2) -0.0012(17) 0.0164(19) -0.0041(17)
C61 0.036(2) 0.031(2) 0.039(3) -0.0018(19) 0.015(2) -0.0103(18)
C62 0.031(2) 0.036(2) 0.038(3) -0.0022(19) 0.0117(19) -0.0060(18)
C63 0.028(2) 0.034(2) 0.039(3) -0.0018(19) 0.0146(19) -0.0040(17)
C64 0.028(2) 0.030(2) 0.026(2) -0.0004(16) 0.0115(16) -0.0028(16)
C65 0.038(2) 0.026(2) 0.046(3) 0.0027(19) 0.019(2) -0.0038(18)
C66 0.045(3) 0.033(2) 0.053(3) 0.013(2) 0.015(2) 0.003(2)
C67 0.051(3) 0.031(3) 0.071(4) 0.002(2) 0.023(3) -0.003(2)
C68 0.054(3) 0.034(3) 0.058(3) -0.008(2) 0.031(3) 0.002(2)
C69A 0.033(3) 0.046(3) 0.056(4) -0.001(3) 0.017(4) -0.009(3)
C70A 0.034(4) 0.046(5) 0.051(4) -0.004(4) 0.021(3) -0.004(4)
C71A 0.038(4) 0.049(5) 0.054(4) -0.004(4) 0.014(3) -0.008(4)
C72A 0.034(4) 0.051(4) 0.057(5) 0.000(4) 0.010(4) -0.007(3)
C69B 0.033(3) 0.048(3) 0.057(4) -0.002(3) 0.018(4) -0.010(3)
C70B 0.040(5) 0.054(5) 0.055(4) 0.000(4) 0.018(4) -0.011(4)
C71B 0.038(4) 0.055(5) 0.056(4) 0.005(4) 0.013(3) -0.012(4)
C72B 0.041(4) 0.058(4) 0.072(5) 0.000(4) 0.016(5) -0.007(3)
C73 0.0241(19) 0.035(2) 0.027(2) 0.0005(17) 0.0092(16) 0.0020(16)
C74 0.0247(18) 0.028(2) 0.025(2) -0.0018(16) 0.0081(16) -0.0003(15)
C75 0.0257(19) 0.032(2) 0.029(2) -0.0026(17) 0.0101(16) -0.0021(16)
C76 0.029(2) 0.035(2) 0.030(2) 0.0027(18) 0.0086(17) 0.0045(17)
C77 0.031(2) 0.036(2) 0.026(2) 0.0043(17) 0.0071(17) 0.0037(17)
C78 0.032(2) 0.031(2) 0.023(2) 0.0014(16) 0.0086(16) -0.0001(17)
C79 0.032(2) 0.039(2) 0.030(2) 0.0028(19) 0.0118(18) 0.0030(18)
C80 0.041(3) 0.045(3) 0.039(3) 0.001(2) 0.020(2) -0.003(2)
C81 0.043(3) 0.045(3) 0.036(3) -0.001(2) 0.021(2) 0.001(2)
C82 0.046(3) 0.055(3) 0.036(3) 0.015(2) 0.018(2) 0.006(2)
C83 0.030(2) 0.047(3) 0.037(3) 0.009(2) 0.0110(19) 0.0115(19)
C84 0.051(3) 0.083(4) 0.047(3) 0.001(3) 0.017(3) 0.034(3)
C85 0.030(2) 0.051(3) 0.054(3) 0.014(2) 0.007(2) 0.009(2)
C86 0.034(3) 0.059(3) 0.071(4) 0.017(3) 0.015(3) -0.001(2)
Na1 0.0592(12) 0.0386(10) 0.0283(10) 0.0099(8) 0.0160(9) 0.0030(9)
C87A 0.066(4) 0.047(5) 0.048(4) 0.007(4) 0.024(4) -0.001(4)
O7A 0.063(3) 0.046(4) 0.038(4) 0.008(3) 0.013(3) -0.004(3)
C88A 0.064(4) 0.052(4) 0.039(4) 0.012(4) 0.021(3) 0.013(4)
C89A 0.065(4) 0.048(4) 0.038(4) 0.008(3) 0.017(3) 0.004(3)
O8A 0.060(4) 0.048(4) 0.035(4) 0.006(3) 0.018(3) 0.007(3)
C90A 0.054(4) 0.051(6) 0.045(5) 0.008(5) 0.012(4) 0.004(4)
C87B 0.061(4) 0.048(5) 0.047(4) 0.010(4) 0.020(4) 0.000(4)
O7B 0.058(3) 0.044(4) 0.031(3) 0.004(3) 0.021(3) 0.002(3)
C88B 0.063(4) 0.047(4) 0.031(4) 0.006(4) 0.017(3) 0.003(4)
C89B 0.065(4) 0.053(4) 0.040(4) 0.015(4) 0.015(3) 0.002(4)
O8B 0.057(4) 0.054(4) 0.034(4) 0.010(3) 0.019(3) 0.009(3)
C90B 0.051(4) 0.047(5) 0.037(5) 0.008(4) 0.016(4) 0.007(4)
Na2 0.0652(13) 0.0461(11) 0.0321(11) -0.0129(9) 0.0159(10) -0.0045(10)
C91 0.058(4) 0.087(5) 0.058(4) -0.018(3) 0.025(3) -0.021(3)
O9 0.064(3) 0.077(3) 0.041(2) -0.019(2) 0.0228(19) -0.013(2)
C92 0.076(4) 0.079(5) 0.043(3) -0.018(3) 0.018(3) -0.013(4)
C93 0.103(5) 0.043(3) 0.034(3) -0.014(2) 0.018(3) -0.017(3)
O10 0.094(3) 0.045(2) 0.040(2) -0.0115(17) 0.015(2) 0.012(2)
C94 0.126(7) 0.066(4) 0.054(4) -0.008(3) 0.038(4) 0.028(4)
Na3 0.0883(17) 0.0294(10) 0.0950(19) 0.0075(11) 0.0631(16) 0.0029(10)
C95A 0.092(5) 0.047(4) 0.068(4) -0.001(3) 0.047(4) -0.013(4)
O11A 0.076(3) 0.034(3) 0.059(3) -0.002(3) 0.042(3) -0.002(3)
C96A 0.064(3) 0.030(3) 0.057(4) -0.008(3) 0.029(3) 0.000(3)
C97A 0.063(4) 0.034(3) 0.067(5) 0.000(3) 0.016(4) 0.001(3)
O12A 0.049(3) 0.040(3) 0.065(5) -0.002(3) 0.012(3) -0.003(2)
C98A 0.051(4) 0.052(4) 0.070(6) -0.013(5) 0.003(4) -0.003(3)
C95B 0.078(5) 0.046(5) 0.064(6) -0.003(5) 0.045(5) -0.009(5)
O11B 0.076(4) 0.037(4) 0.061(4) 0.001(4) 0.040(4) -0.006(4)
C96B 0.073(4) 0.036(4) 0.062(4) -0.002(4) 0.028(4) -0.002(3)
C97B 0.061(4) 0.035(4) 0.066(5) -0.002(4) 0.019(4) 0.000(4)
O12B 0.053(4) 0.040(4) 0.073(6) -0.005(4) 0.009(4) -0.001(4)
C98B 0.052(5) 0.049(6) 0.076(8) -0.009(6) 0.007(5) -0.006(5)
C100 0.071(4) 0.060(4) 0.050(4) 0.000(3) 0.020(3) 0.004(3)
C101 0.052(3) 0.046(3) 0.036(3) 0.009(2) 0.005(2) 0.003(2)
C102 0.056(3) 0.047(3) 0.048(3) 0.002(2) 0.005(3) 0.004(3)
C103 0.070(4) 0.052(3) 0.061(4) -0.007(3) 0.017(3) 0.007(3)
C104 0.064(4) 0.065(4) 0.060(4) 0.012(3) 0.022(3) 0.009(3)
C105 0.066(4) 0.059(4) 0.055(4) 0.010(3) 0.014(3) -0.005(3)
C106 0.070(4) 0.041(3) 0.042(3) 0.005(2) 0.009(3) 0.001(3)
C107 0.089(5) 0.108(6) 0.078(5) -0.007(5) 0.018(5) 0.005(5)
C108 0.076(4) 0.091(4) 0.056(4) 0.000(3) 0.031(3) -0.001(3)
C109 0.081(4) 0.092(5) 0.061(4) -0.006(4) 0.027(4) -0.005(4)
C110 0.081(4) 0.100(5) 0.067(4) -0.003(4) 0.031(4) -0.004(4)
C111 0.085(4) 0.105(5) 0.075(4) -0.004(4) 0.031(4) -0.013(4)
C112 0.091(4) 0.100(5) 0.080(4) -0.010(4) 0.023(4) -0.015(4)
C113 0.090(4) 0.094(5) 0.071(4) -0.003(4) 0.019(4) -0.008(4)
C114 0.090(6) 0.096(6) 0.069(6) -0.010(5) 0.025(6) 0.001(5)
C115 0.086(4) 0.096(5) 0.068(4) -0.006(4) 0.025(4) -0.004(4)
C116 0.086(5) 0.100(5) 0.073(5) -0.004(4) 0.025(4) -0.010(4)
C117 0.091(5) 0.102(6) 0.078(5) -0.007(5) 0.019(5) -0.011(5)
C118 0.092(5) 0.099(6) 0.077(6) -0.006(5) 0.015(5) -0.006(5)
C119 0.083(5) 0.094(5) 0.068(5) -0.002(5) 0.023(5) -0.002(5)
C120 0.081(4) 0.095(5) 0.064(5) -0.001(4) 0.025(4) 0.000(4)

loop_
_atom_type_symbol
_atom_type_description
_atom_type_scat_dispersion_real
_atom_type_scat_dispersion_imag
_atom_type_scat_source
C C 0.0033 0.0016 'International Tables Vol C Tables 4.2.6.8 and 6.1.1.4'
H H 0.0000 0.0000 'International Tables Vol C Tables 4.2.6.8 and 6.1.1.4'
O O 0.0106 0.0060 'International Tables Vol C Tables 4.2.6.8 and 6.1.1.4'
Zr Zr -2.9673 0.5597 'International Tables Vol C Tables 4.2.6.8 and 6.1.1.4'
Na Na 0.0362 0.0249 'International Tables Vol C Tables 4.2.6.8 and 6.1.1.4'

loop_
_geom_angle_atom_site_label_1
_geom_angle_atom_site_label_2
_geom_angle_atom_site_label_3
_geom_angle
O1 Zr1 O3 121.59(11)
O1 Zr1 O2 120.85(11)
O3 Zr1 O2 96.77(11)
O1 Zr1 C1 74.21(12)
O3 Zr1 C1 74.81(12)
O2 Zr1 C1 75.23(12)
O1 Zr1 Na1 160.50(9)
O3 Zr1 Na1 51.66(9)
O2 Zr1 Na1 50.68(9)
C1 Zr1 Na1 86.32(10)
O1 Zr1 Zr2 109.81(8)
O3 Zr1 Zr2 102.49(7)
O2 Zr1 Zr2 102.34(7)
C1 Zr1 Zr2 175.98(9)
Na1 Zr1 Zr2 89.67(4)
O1 Zr1 H1 86.6(12)
O3 Zr1 H1 141.5(12)
O2 Zr1 H1 88.3(12)
C1 Zr1 H1 142.6(12)
Na1 Zr1 H1 109.0(12)
Zr2 Zr1 H1 39.6(12)
O1 Zr1 H2 88.6(12)
O3 Zr1 H2 85.7(12)
O2 Zr1 H2 141.6(12)
C1 Zr1 H2 140.9(12)
Na1 Zr1 H2 107.8(12)
Zr2 Zr1 H2 40.6(12)
H1 Zr1 H2 68.0(17)
O1 Zr1 H3 149.4(10)
O3 Zr1 H3 77.1(11)
O2 Zr1 H3 75.8(11)
C1 Zr1 H3 136.4(10)
Na1 Zr1 H3 50.1(10)
Zr2 Zr1 H3 39.6(10)
H1 Zr1 H3 67.2(16)
H2 Zr1 H3 67.5(17)
O6 Zr2 O5 99.42(11)
O6 Zr2 O4 109.97(11)
O5 Zr2 O4 128.95(11)
O6 Zr2 C44 74.97(12)
O5 Zr2 C44 74.64(12)
O4 Zr2 C44 74.06(13)
O6 Zr2 Na2 51.45(9)
O5 Zr2 Na2 53.02(9)
O4 Zr2 Na2 155.67(9)
C44 Zr2 Na2 84.81(11)
O6 Zr2 Zr1 101.60(7)
O5 Zr2 Zr1 107.67(8)
O4 Zr2 Zr1 106.06(8)
C44 Zr2 Zr1 176.25(10)
Na2 Zr2 Zr1 94.24(4)
O6 Zr2 Na3 75.85(10)
O5 Zr2 Na3 166.94(9)
O4 Zr2 Na3 45.09(9)
C44 Zr2 Na3 92.33(11)
Na2 Zr2 Na3 126.16(6)
Zr1 Zr2 Na3 85.29(4)
O6 Zr2 H1 86.3(13)
O5 Zr2 H1 148.3(12)
O4 Zr2 H1 76.2(12)
C44 Zr2 H1 136.4(12)
Na2 Zr2 H1 113.6(12)
Zr1 Zr2 H1 41.0(12)
Na3 Zr2 H1 44.5(12)
O6 Zr2 H2 75.1(12)
O5 Zr2 H2 82.0(12)
O4 Zr2 H2 144.7(12)
C44 Zr2 H2 138.0(12)
Na2 Zr2 H2 53.4(12)
Zr1 Zr2 H2 40.8(12)
Na3 Zr2 H2 108.0(12)
H1 Zr2 H2 69.2(17)
O6 Zr2 H3 140.7(10)
O5 Zr2 H3 88.6(12)
O4 Zr2 H3 93.4(12)
C44 Zr2 H3 143.5(10)
Na2 Zr2 H3 110.9(12)
Zr1 Zr2 H3 40.2(10)
Na3 Zr2 H3 102.8(12)
H1 Zr2 H3 68.8(16)
H2 Zr2 H3 68.1(17)
C2 O1 Zr1 124.9(2)
C16 O2 Zr1 121.7(2)
C16 O2 Na1 109.5(2)
Zr1 O2 Na1 88.48(11)
C30 O3 Zr1 123.6(2)
C30 O3 Na1 102.2(2)
Zr1 O3 Na1 87.58(11)
C45 O4 Zr2 120.2(2)
C45 O4 Na3 122.2(2)
Zr2 O4 Na3 95.85(12)
C59 O5 Zr2 122.8(2)
C59 O5 Na2 95.7(2)
Zr2 O5 Na2 86.22(11)
C73 O6 Zr2 119.9(2)
C73 O6 Na2 115.5(2)
Zr2 O6 Na2 87.79(11)
C7 C1 C31 112.6(3)
C7 C1 C21 112.3(3)
C31 C1 C21 109.5(3)
C7 C1 Zr1 108.3(2)
C31 C1 Zr1 107.8(2)
C21 C1 Zr1 106.1(2)
O1 C2 C7 117.0(3)
O1 C2 C3 122.1(4)
C7 C2 C3 120.9(3)
C4 C3 C2 117.8(4)
C4 C3 C8 120.5(4)
C2 C3 C8 121.6(4)
C3 C4 C5 123.5(4)
C3 C4 H4 118.3
C5 C4 H4 118.3
C6 C5 C4 116.8(4)
C6 C5 C12B 123.2(5)
C4 C5 C12B 119.9(5)
C6 C5 C12A 125.2(8)
C4 C5 C12A 118.0(8)
C5 C6 C7 123.4(4)
C5 C6 H5 118.3
C7 C6 H5 118.3
C6 C7 C2 117.7(4)
C6 C7 C1 127.1(4)
C2 C7 C1 115.2(3)
C9 C8 C10 108.2(4)
C9 C8 C3 107.9(4)
C10 C8 C3 112.7(4)
C9 C8 C11 110.4(4)
C10 C8 C11 106.5(4)
C3 C8 C11 111.2(4)
C8 C9 H6 109.5
C8 C9 H7 109.5
H6 C9 H7 109.5
C8 C9 H8 109.5
H6 C9 H8 109.5
H7 C9 H8 109.5
C8 C10 H9 109.5
C8 C10 H10 109.5
H9 C10 H10 109.5
C8 C10 H11 109.5
H9 C10 H11 109.5
H10 C10 H11 109.5
C8 C11 H12 109.5
C8 C11 H13 109.5
H12 C11 H13 109.5
C8 C11 H14 109.5
H12 C11 H14 109.5
H13 C11 H14 109.5
C14A C12A C15A 109.7(14)
C14A C12A C13A 110.1(15)
C15A C12A C13A 108.1(14)
C14A C12A C5 110.0(17)
C15A C12A C5 112.4(17)
C13A C12A C5 106.6(18)
C12A C13A H13A 109.5
C12A C13A H13B 109.5
H13A C13A H13B 109.5
C12A C13A H13C 109.5
H13A C13A H13C 109.5
H13B C13A H13C 109.5
C12A C14A H14A 109.5
C12A C14A H14B 109.5
H14A C14A H14B 109.5
C12A C14A H14C 109.5
H14A C14A H14C 109.5
H14B C14A H14C 109.5
C12A C15A H15A 109.5
C12A C15A H15B 109.5
H15A C15A H15B 109.5
C12A C15A H15C 109.5
H15A C15A H15C 109.5
H15B C15A H15C 109.5
C14B C12B C5 114.1(7)
C14B C12B C15B 108.3(8)
C5 C12B C15B 109.8(8)
C14B C12B C13B 106.3(7)
C5 C12B C13B 110.6(8)
C15B C12B C13B 107.6(8)
C12B C13B H13D 109.5
C12B C13B H13E 109.5
H13D C13B H13E 109.5
C12B C13B H13F 109.5
H13D C13B H13F 109.5
H13E C13B H13F 109.5
C12B C14B H14D 109.5
C12B C14B H14E 109.5
H14D C14B H14E 109.5
C12B C14B H14F 109.5
H14D C14B H14F 109.5
H14E C14B H14F 109.5
C12B C15B H15D 109.5
C12B C15B H15E 109.5
H15D C15B H15E 109.5
C12B C15B H15F 109.5
H15D C15B H15F 109.5
H15E C15B H15F 109.5
O2 C16 C21 117.2(3)
O2 C16 C17 121.6(3)
C21 C16 C17 121.2(4)
C18 C17 C16 117.1(4)
C18 C17 C22 120.7(4)
C16 C17 C22 122.2(4)
C19 C18 C17 123.2(4)
C19 C18 H24 118.4
C17 C18 H24 118.4
C20 C19 C18 117.9(4)
C20 C19 C26 122.8(4)
C18 C19 C26 119.2(4)
C19 C20 C21 122.1(4)
C19 C20 H25 118.9
C21 C20 H25 118.9
C16 C21 C20 118.4(4)
C16 C21 C1 117.1(3)
C20 C21 C1 124.4(4)
C23 C22 C25 110.8(4)
C23 C22 C24 107.1(4)
C25 C22 C24 107.8(4)
C23 C22 C17 110.4(4)
C25 C22 C17 109.1(4)
C24 C22 C17 111.7(4)
C22 C23 H26 109.5
C22 C23 H27 109.5
H26 C23 H27 109.5
C22 C23 H28 109.5
H26 C23 H28 109.5
H27 C23 H28 109.5
C22 C24 H29 109.5
C22 C24 H30 109.5
H29 C24 H30 109.5
C22 C24 H31 109.5
H29 C24 H31 109.5
H30 C24 H31 109.5
C22 C25 H32 109.5
C22 C25 H33 109.5
H32 C25 H33 109.5
C22 C25 H34 109.5
H32 C25 H34 109.5
H33 C25 H34 109.5
C29 C26 C27 108.3(5)
C29 C26 C28 108.2(5)
C27 C26 C28 108.8(4)
C29 C26 C19 112.4(4)
C27 C26 C19 110.0(4)
C28 C26 C19 109.1(4)
C26 C27 H35 109.5
C26 C27 H36 109.5
H35 C27 H36 109.5
C26 C27 H37 109.5
H35 C27 H37 109.5
H36 C27 H37 109.5
C26 C28 H38 109.5
C26 C28 H39 109.5
H38 C28 H39 109.5
C26 C28 H40 109.5
H38 C28 H40 109.5
H39 C28 H40 109.5
C26 C29 H41 109.5
C26 C29 H42 109.5
H41 C29 H42 109.5
C26 C29 H43 109.5
H41 C29 H43 109.5
H42 C29 H43 109.5
O3 C30 C31 117.2(3)
O3 C30 C35 121.4(4)
C31 C30 C35 121.4(4)
O3 C30 Na1 52.26(18)
C31 C30 Na1 104.6(2)
C35 C30 Na1 109.9(3)
C32 C31 C30 118.1(4)
C32 C31 C1 125.7(4)
C30 C31 C1 116.2(3)
C33 C32 C31 122.9(4)
C33 C32 H44 118.6
C31 C32 H44 118.6
C32 C33 C34 117.0(4)
C32 C33 C40 123.3(4)
C34 C33 C40 119.8(4)
C33 C34 C35 123.9(4)
C33 C34 H45 118.0
C35 C34 H45 118.0
C34 C35 C30 116.6(4)
C34 C35 C36 121.7(4)
C30 C35 C36 121.5(4)
C35 C36 C39 112.5(4)
C35 C36 C37 111.1(4)
C39 C36 C37 106.8(4)
C35 C36 C38 108.8(4)
C39 C36 C38 108.2(4)
C37 C36 C38 109.3(4)
C36 C37 H46 109.5
C36 C37 H47 109.5
H46 C37 H47 109.5
C36 C37 H48 109.5
H46 C37 H48 109.5
H47 C37 H48 109.5
C36 C38 H49 109.5
C36 C38 H50 109.5
H49 C38 H50 109.5
C36 C38 H51 109.5
H49 C38 H51 109.5
H50 C38 H51 109.5
C36 C39 H52 109.5
C36 C39 H53 109.5
H52 C39 H53 109.5
C36 C39 H54 109.5
H52 C39 H54 109.5
H53 C39 H54 109.5
C42 C40 C33 111.1(4)
C42 C40 C43 109.6(4)
C33 C40 C43 109.1(4)
C42 C40 C41 108.4(5)
C33 C40 C41 112.0(4)
C43 C40 C41 106.5(5)
C40 C41 H55 109.5
C40 C41 H56 109.5
H55 C41 H56 109.5
C40 C41 H57 109.5
H55 C41 H57 109.5
H56 C41 H57 109.5
C40 C42 H58 109.5
C40 C42 H59 109.5
H58 C42 H59 109.5
C40 C42 H60 109.5
H58 C42 H60 109.5
H59 C42 H60 109.5
C40 C43 H61 109.5
C40 C43 H62 109.5
H61 C43 H62 109.5
C40 C43 H63 109.5
H61 C43 H63 109.5
H62 C43 H63 109.5
C64 C44 C46 113.2(3)
C64 C44 C74 111.1(3)
C46 C44 C74 109.8(3)
C64 C44 Zr2 109.2(3)
C46 C44 Zr2 107.1(3)
C74 C44 Zr2 106.1(2)
O4 C45 C46 116.5(3)
O4 C45 C50 122.3(4)
C46 C45 C50 121.2(4)
C47 C46 C45 119.0(4)
C47 C46 C44 125.5(4)
C45 C46 C44 115.4(3)
C48 C47 C46 121.5(4)
C48 C47 H64 119.3
C46 C47 H64 119.3
C49 C48 C47 118.2(4)
C49 C48 C55 122.8(4)
C47 C48 C55 119.0(4)
C48 C49 C50 123.7(4)
C48 C49 H65 118.1
C50 C49 H65 118.1
C49 C50 C45 116.2(4)
C49 C50 C51B 120.9(7)
C45 C50 C51B 122.3(7)
C49 C50 C51A 121.1(7)
C45 C50 C51A 122.6(7)
C53A C51A C52A 110.0(13)
C53A C51A C50 105.6(13)
C52A C51A C50 113.3(16)
C53A C51A C54A 108.5(13)
C52A C51A C54A 107.8(12)
C50 C51A C54A 111.6(13)
C51A C52A H52A 109.5
C51A C52A H52B 109.5
H52A C52A H52B 109.5
C51A C52A H52C 109.5
H52A C52A H52C 109.5
H52B C52A H52C 109.5
C51A C53A H53A 109.5
C51A C53A H53B 109.5
H53A C53A H53B 109.5
C51A C53A H53C 109.5
H53A C53A H53C 109.5
H53B C53A H53C 109.5
C51A C54A H54A 109.5
C51A C54A H54B 109.5
H54A C54A H54B 109.5
C51A C54A H54C 109.5
H54A C54A H54C 109.5
H54B C54A H54C 109.5
C50 C51B C52B 111.0(16)
C50 C51B C53B 111.5(13)
C52B C51B C53B 108.8(13)
C50 C51B C54B 112.9(13)
C52B C51B C54B 105.7(12)
C53B C51B C54B 106.6(12)
C51B C52B H52D 109.5
C51B C52B H52E 109.5
H52D C52B H52E 109.5
C51B C52B H52F 109.5
H52D C52B H52F 109.5
H52E C52B H52F 109.5
C51B C53B H53D 109.5
C51B C53B H53E 109.5
H53D C53B H53E 109.5
C51B C53B H53F 109.5
H53D C53B H53F 109.5
H53E C53B H53F 109.5
C51B C54B H54D 109.5
C51B C54B H54E 109.5
H54D C54B H54E 109.5
C51B C54B H54F 109.5
H54D C54B H54F 109.5
H54E C54B H54F 109.5
C57B C55 C56B 114(2)
C57B C55 C48 113.0(14)
C57A C55 C48 110.2(4)
C56B C55 C48 109.1(11)
C57A C55 C56A 111.2(5)
C48 C55 C56A 108.4(4)
C57A C55 C58A 109.1(5)
C48 C55 C58A 111.0(4)
C56A C55 C58A 106.9(5)
C57B C55 C58B 106(2)
C56B C55 C58B 103.1(18)
C48 C55 C58B 111.8(11)
C55 C56A H76 109.5
C55 C56A H77 109.5
H76 C56A H77 109.5
C55 C56A H78 109.5
H76 C56A H78 109.5
H77 C56A H78 109.5
C55 C57A H79 109.5
C55 C57A H80 109.5
H79 C57A H80 109.5
C55 C57A H81 109.5
H79 C57A H81 109.5
H80 C57A H81 109.5
C55 C58A H82 109.5
C55 C58A H83 109.5
H82 C58A H83 109.5
C55 C58A H84 109.5
H82 C58A H84 109.5
H83 C58A H84 109.5
C55 C56B H85 109.5
C55 C56B H86 109.5
H85 C56B H86 109.5
C55 C56B H87 109.5
H85 C56B H87 109.5
H86 C56B H87 109.5
C55 C57B H88 109.5
C55 C57B H89 109.5
H88 C57B H89 109.5
C55 C57B H90 109.5
H88 C57B H90 109.5
H89 C57B H90 109.5
C55 C58B H91 109.5
C55 C58B H92 109.5
H91 C58B H92 109.5
C55 C58B H93 109.5
H91 C58B H93 109.5
H92 C58B H93 109.5
O5 C59 C64 116.7(3)
O5 C59 C60 122.1(4)
C64 C59 C60 121.2(4)
O5 C59 Na2 57.30(19)
C64 C59 Na2 100.5(3)
C60 C59 Na2 109.4(3)
C61 C60 C59 116.6(4)
C61 C60 C65 121.9(4)
C59 C60 C65 121.5(4)
C62 C61 C60 123.7(4)
C62 C61 H94 118.2
C60 C61 H94 118.2
C63 C62 C61 117.6(4)
C63 C62 C69B 122.3(6)
C61 C62 C69B 120.1(6)
C63 C62 C69A 122.2(6)
C61 C62 C69A 119.8(6)
C62 C63 C64 121.6(4)
C62 C63 H95 119.2
C64 C63 H95 119.2
C59 C64 C63 118.9(4)
C59 C64 C44 116.2(3)
C63 C64 C44 125.0(4)
C60 C65 C67 111.7(4)
C60 C65 C66 109.9(4)
C67 C65 C66 107.7(4)
C60 C65 C68 110.2(4)
C67 C65 C68 107.6(4)
C66 C65 C68 109.7(4)
C65 C66 H96 109.5
C65 C66 H97 109.5
H96 C66 H97 109.5
C65 C66 H98 109.5
H96 C66 H98 109.5
H97 C66 H98 109.5
C65 C67 H99 109.5
C65 C67 H100 109.5
H99 C67 H100 109.5
C65 C67 H101 109.5
H99 C67 H101 109.5
H100 C67 H101 109.5
C65 C68 H102 109.5
C65 C68 H103 109.5
H102 C68 H103 109.5
C65 C68 H104 109.5
H102 C68 H104 109.5
H103 C68 H104 109.5
C71A C69A C70A 109.0(15)
C71A C69A C72A 108.9(14)
C70A C69A C72A 108.6(15)
C71A C69A C62 110.5(17)
C70A C69A C62 108.1(15)
C72A C69A C62 111.6(14)
C69A C70A H70A 109.5
C69A C70A H70B 109.5
H70A C70A H70B 109.5
C69A C70A H70C 109.5
H70A C70A H70C 109.5
H70B C70A H70C 109.5
C69A C71A H71A 109.5
C69A C71A H71B 109.5
H71A C71A H71B 109.5
C69A C71A H71C 109.5
H71A C71A H71C 109.5
H71B C71A H71C 109.5
C69A C72A H72A 109.5
C69A C72A H72B 109.5
H72A C72A H72B 109.5
C69A C72A H72C 109.5
H72A C72A H72C 109.5
H72B C72A H72C 109.5
C70B C69B C71B 109.1(15)
C70B C69B C72B 109.8(15)
C71B C69B C72B 106.8(14)
C70B C69B C62 111.0(17)
C71B C69B C62 106.7(16)
C72B C69B C62 113.1(15)
C69B C70B H70D 109.5
C69B C70B H70E 109.5
H70D C70B H70E 109.5
C69B C70B H70F 109.5
H70D C70B H70F 109.5
H70E C70B H70F 109.5
C69B C71B H71D 109.5
C69B C71B H71E 109.5
H71D C71B H71E 109.5
C69B C71B H71F 109.5
H71D C71B H71F 109.5
H71E C71B H71F 109.5
C69B C72B H72D 109.5
C69B C72B H72E 109.5
H72D C72B H72E 109.5
C69B C72B H72F 109.5
H72D C72B H72F 109.5
H72E C72B H72F 109.5
O6 C73 C78 122.6(4)
O6 C73 C74 116.3(4)
C78 C73 C74 121.1(4)
C75 C74 C73 118.9(4)
C75 C74 C44 124.8(4)
C73 C74 C44 116.3(3)
C74 C75 C76 122.3(4)
C74 C75 H114 118.8
C76 C75 H114 118.8
C77 C76 C75 116.9(4)
C77 C76 C83 122.8(4)
C75 C76 C83 120.3(4)
C76 C77 C78 123.1(4)
C76 C77 H115 118.4
C78 C77 H115 118.4
C73 C78 C77 117.5(4)
C73 C78 C79 121.8(4)
C77 C78 C79 120.7(4)
C78 C79 C80 109.2(4)
C78 C79 C82 112.4(4)
C80 C79 C82 107.0(4)
C78 C79 C81 110.6(4)
C80 C79 C81 109.8(4)
C82 C79 C81 107.7(4)
C79 C80 H116 109.5
C79 C80 H117 109.5
H116 C80 H117 109.5
C79 C80 H118 109.5
H116 C80 H118 109.5
H117 C80 H118 109.5
C79 C81 H119 109.5
C79 C81 H120 109.5
H119 C81 H120 109.5
C79 C81 H121 109.5
H119 C81 H121 109.5
H120 C81 H121 109.5
C79 C82 H122 109.5
C79 C82 H123 109.5
H122 C82 H123 109.5
C79 C82 H124 109.5
H122 C82 H124 109.5
H123 C82 H124 109.5
C76 C83 C86 108.6(4)
C76 C83 C85 112.6(4)
C86 C83 C85 108.5(4)
C76 C83 C84 110.8(4)
C86 C83 C84 109.0(5)
C85 C83 C84 107.3(4)
C83 C84 H125 109.5
C83 C84 H126 109.5
H125 C84 H126 109.5
C83 C84 H127 109.5
H125 C84 H127 109.5
H126 C84 H127 109.5
C83 C85 H128 109.5
C83 C85 H129 109.5
H128 C85 H129 109.5
C83 C85 H130 109.5
H128 C85 H130 109.5
H129 C85 H130 109.5
C83 C86 H131 109.5
C83 C86 H132 109.5
H131 C86 H132 109.5
C83 C86 H133 109.5
H131 C86 H133 109.5
H132 C86 H133 109.5
O8B Na1 O7B 74.1(4)
O7A Na1 O8A 72.4(4)
O7A Na1 O2 150.2(4)
O8B Na1 O2 108.8(3)
O7B Na1 O2 143.3(4)
O8A Na1 O2 104.0(3)
O7A Na1 O3 131.2(4)
O8B Na1 O3 112.3(4)
O7B Na1 O3 136.5(4)
O8A Na1 O3 115.6(4)
O2 Na1 O3 77.69(10)
O7A Na1 C30 124.7(4)
O8B Na1 C30 86.8(4)
O7B Na1 C30 132.1(4)
O8A Na1 C30 90.1(4)
O2 Na1 C30 84.31(11)
O3 Na1 C30 25.56(10)
O8B Na1 C88B 49.5(3)
O7B Na1 C88B 26.4(3)
O2 Na1 C88B 132.7(2)
O3 Na1 C88B 145.5(2)
C30 Na1 C88B 126.6(2)
O7A Na1 Zr1 158.0(3)
O8B Na1 Zr1 130.4(3)
O7B Na1 Zr1 155.4(3)
O8A Na1 Zr1 129.0(3)
O2 Na1 Zr1 40.85(7)
O3 Na1 Zr1 40.76(7)
C30 Na1 Zr1 58.26(8)
C88B Na1 Zr1 173.4(2)
O7A Na1 H3 117.2(8)
O8B Na1 H3 172.4(9)
O7B Na1 H3 113.1(8)
O8A Na1 H3 167.9(10)
O2 Na1 H3 64.0(9)
O3 Na1 H3 64.5(9)
C30 Na1 H3 89.7(9)
C88B Na1 H3 137.0(8)
Zr1 Na1 H3 42.5(8)
O7A C87A H87A 109.5
O7A C87A H87B 109.5
H87A C87A H87B 109.5
O7A C87A H87C 109.5
H87A C87A H87C 109.5
H87B C87A H87C 109.5
C88A O7A C87A 117.4(12)
C88A O7A Na1 116.1(8)
C87A O7A Na1 126.4(10)
O7A C88A C89A 113.6(10)
O7A C88A H88A 108.8
C89A C88A H88A 108.8
O7A C88A H88B 108.8
C89A C88A H88B 108.8
H88A C88A H88B 107.7
O8A C89A C88A 113.6(11)
O8A C89A H89A 108.8
C88A C89A H89A 108.8
O8A C89A H89B 108.8
C88A C89A H89B 108.8
H89A C89A H89B 107.7
C90A O8A C89A 115.2(12)
C90A O8A Na1 124.6(10)
C89A O8A Na1 106.6(9)
O8A C90A H90A 109.5
O8A C90A H90B 109.5
H90A C90A H90B 109.5
O8A C90A H90C 109.5
H90A C90A H90C 109.5
H90B C90A H90C 109.5
O7B C87B H87D 109.5
O7B C87B H87E 109.5
H87D C87B H87E 109.5
O7B C87B H87F 109.5
H87D C87B H87F 109.5
H87E C87B H87F 109.5
C87B O7B C88B 110.4(11)
C87B O7B Na1 132.4(11)
C88B O7B Na1 106.7(7)
C89B C88B O7B 117.0(10)
C89B C88B Na1 79.1(7)
O7B C88B Na1 47.0(6)
C89B C88B H88C 108.0
O7B C88B H88C 108.0
Na1 C88B H88C 150.8
C89B C88B H88D 108.0
O7B C88B H88D 108.0
Na1 C88B H88D 96.6
H88C C88B H88D 107.3
C88B C89B O8B 114.2(11)
C88B C89B H89C 108.7
O8B C89B H89C 108.7
C88B C89B H89D 108.7
O8B C89B H89D 108.7
H89C C89B H89D 107.6
C89B O8B C90B 117.6(11)
C89B O8B Na1 113.4(9)
C90B O8B Na1 127.6(9)
O8B C90B H90D 109.5
O8B C90B H90E 109.5
H90D C90B H90E 109.5
O8B C90B H90F 109.5
H90D C90B H90F 109.5
H90E C90B H90F 109.5
O9 Na2 O10 71.61(15)
O9 Na2 O6 102.93(15)
O10 Na2 O6 147.57(15)
O9 Na2 O5 118.64(14)
O10 Na2 O5 133.27(15)
O6 Na2 O5 78.10(10)
O9 Na2 C59 91.72(14)
O10 Na2 C59 126.28(16)
O6 Na2 C59 85.11(11)
O5 Na2 C59 26.98(10)
O9 Na2 C92 25.01(14)
O10 Na2 C92 48.85(16)
O6 Na2 C92 115.97(16)
O5 Na2 C92 139.59(16)
C59 Na2 C92 113.11(16)
O9 Na2 Zr2 129.28(12)
O10 Na2 Zr2 159.04(14)
O6 Na2 Zr2 40.76(7)
O5 Na2 Zr2 40.76(7)
C59 Na2 Zr2 58.97(9)
C92 Na2 Zr2 151.81(14)
O9 Na2 H2 163.3(10)
O10 Na2 H2 118.3(10)
O6 Na2 H2 61.2(10)
O5 Na2 H2 65.8(10)
C59 Na2 H2 92.1(10)
C92 Na2 H2 154.6(10)
Zr2 Na2 H2 42.3(10)
O9 C91 H144 109.5
O9 C91 H145 109.5
H144 C91 H145 109.5
O9 C91 H146 109.5
H144 C91 H146 109.5
H145 C91 H146 109.5
C92 O9 C91 114.3(5)
C92 O9 Na2 109.9(4)
C91 O9 Na2 127.6(3)
O9 C92 C93 112.0(5)
O9 C92 Na2 45.1(3)
C93 C92 Na2 80.1(3)
O9 C92 H147 109.2
C93 C92 H147 109.2
Na2 C92 H147 152.8
O9 C92 H148 109.2
C93 C92 H148 109.2
Na2 C92 H148 92.0
H147 C92 H148 107.9
O10 C93 C92 110.4(4)
O10 C93 H149 109.6
C92 C93 H149 109.6
O10 C93 H150 109.6
C92 C93 H150 109.6
H149 C93 H150 108.1
C94 O10 C93 110.9(5)
C94 O10 Na2 129.5(4)
C93 O10 Na2 112.8(3)
O10 C94 H151 109.5
O10 C94 H152 109.5
H151 C94 H152 109.5
O10 C94 H153 109.5
H151 C94 H153 109.5
H152 C94 H153 109.5
O12A Na3 O11A 73.5(3)
O11B Na3 O4 157.6(11)
O12A Na3 O4 103.3(2)
O11A Na3 O4 156.4(5)
O11B Na3 O12B 72.0(5)
O4 Na3 O12B 110.9(4)
O12A Na3 C96A 49.0(2)
O11A Na3 C96A 26.4(2)
O4 Na3 C96A 138.3(2)
O11B Na3 Zr2 155.3(6)
O12A Na3 Zr2 126.4(2)
O11A Na3 Zr2 157.9(3)
O4 Na3 Zr2 39.05(7)
O12B Na3 Zr2 127.4(4)
C96A Na3 Zr2 175.40(17)
O11B Na3 H1 117.2(12)
O12A Na3 H1 165.5(11)
O11A Na3 H1 119.6(11)
O4 Na3 H1 67.4(11)
O12B Na3 H1 161.2(12)
C96A Na3 H1 145.0(11)
Zr2 Na3 H1 39.6(11)
O11A C95A H155 109.5
O11A C95A H156 109.5
H155 C95A H156 109.5
O11A C95A H157 109.5
H155 C95A H157 109.5
H156 C95A H157 109.5
C95A O11A C96A 110.7(9)
C95A O11A Na3 126.7(12)
C96A O11A Na3 107.0(6)
O11A C96A C97A 110.9(10)
O11A C96A Na3 46.6(6)
C97A C96A Na3 78.9(5)
O11A C96A H158 109.5
C97A C96A H158 109.5
Na3 C96A H158 90.4
O11A C96A H159 109.5
C97A C96A H159 109.5
Na3 C96A H159 154.8
H158 C96A H159 108.0
O12A C97A C96A 108.0(9)
O12A C97A H202 110.1
C96A C97A H202 110.1
O12A C97A H203 110.1
C96A C97A H203 110.1
H202 C97A H203 108.4
C97A O12A C98A 112.9(9)
C97A O12A Na3 111.2(6)
C98A O12A Na3 125.6(8)
O12A C98A H160 109.5
O12A C98A H161 109.5
H160 C98A H161 109.5
O12A C98A H162 109.5
H160 C98A H162 109.5
H161 C98A H162 109.5
O11B C95B H163 109.5
O11B C95B H164 109.5
H163 C95B H164 109.5
O11B C95B H165 109.5
H163 C95B H165 109.5
H164 C95B H165 109.5
C95B O11B C96B 109.5(16)
C95B O11B Na3 125.4(18)
C96B O11B Na3 115.4(15)
O11B C96B C97B 112.1(15)
O11B C96B H166 109.2
C97B C96B H166 109.2
O11B C96B H167 109.2
C97B C96B H167 109.2
H166 C96B H167 107.9
O12B C97B C96B 110.1(15)
O12B C97B H204 109.6
C96B C97B H204 109.6
O12B C97B H205 109.6
C96B C97B H205 109.6
H204 C97B H205 108.2
C98B O12B C97B 113.7(17)
C98B O12B Na3 120.1(17)
C97B O12B Na3 108.2(13)
O12B C98B H172 109.5
O12B C98B H173 109.5
H172 C98B H173 109.5
O12B C98B H174 109.5
H172 C98B H174 109.5
H173 C98B H174 109.5
C101 C100 H175 109.5
C101 C100 H176 109.5
H175 C100 H176 109.5
C101 C100 H177 109.5
H175 C100 H177 109.5
H176 C100 H177 109.5
C102 C101 C106 117.9(6)
C102 C101 C100 121.4(5)
C106 C101 C100 120.6(5)
C101 C102 C103 120.4(6)
C101 C102 H178 119.8
C103 C102 H178 119.8
C104 C103 C102 120.6(6)
C104 C103 H179 119.7
C102 C103 H179 119.7
C103 C104 C105 119.7(6)
C103 C104 H180 120.1
C105 C104 H180 120.1
C104 C105 C106 119.7(6)
C104 C105 H181 120.1
C106 C105 H181 120.1
C105 C106 C101 121.7(6)
C105 C106 H182 119.2
C101 C106 H182 119.2
C108 C107 H184 109.5
C108 C107 H185 109.5
H184 C107 H185 109.5
C108 C107 H186 109.5
H184 C107 H186 109.5
H185 C107 H186 109.5
C109 C108 C113 120.0
C109 C108 C107 122.1(6)
C113 C108 C107 117.9(6)
C108 C109 C110 120.0
C108 C109 H187 120.0
C110 C109 H187 120.0
C111 C110 C109 120.0
C111 C110 H188 120.0
C109 C110 H188 120.0
C112 C111 C110 120.0
C112 C111 H189 120.0
C110 C111 H189 120.0
C111 C112 C113 120.0
C111 C112 H190 120.0
C113 C112 H190 120.0
C112 C113 C108 120.0
C112 C113 H191 120.0
C108 C113 H191 120.0
C115 C114 H192 109.5
C115 C114 H193 109.5
H192 C114 H193 109.5
C115 C114 H194 109.5
H192 C114 H194 109.5
H193 C114 H194 109.5
C116 C115 C120 120.0
C116 C115 C114 123.7(10)
C120 C115 C114 116.3(10)
C115 C116 C117 120.0
C115 C116 H195 120.0
C117 C116 H195 120.0
C116 C117 C118 120.0
C116 C117 H196 120.0
C118 C117 H196 120.0
C119 C118 C117 120.0
C119 C118 H197 120.0
C117 C118 H197 120.0
C120 C119 C118 120.0
C120 C119 H198 120.0
C118 C119 H198 120.0
C119 C120 C115 120.0
C119 C120 H199 120.0
C115 C120 H199 120.0

loop_
_geom_bond_atom_site_label_1
_geom_bond_atom_site_label_2
_geom_bond_distance
Zr1 O1 2.045(3)
Zr1 O3 2.074(3)
Zr1 O2 2.077(3)
Zr1 C1 2.377(4)
Zr1 Na1 3.1742(18)
Zr1 Zr2 3.2766(6)
Zr1 H1 2.18(4)
Zr1 H2 2.17(5)
Zr1 H3 2.15(3)
Zr2 O6 2.086(3)
Zr2 O5 2.089(3)
Zr2 O4 2.092(3)
Zr2 C44 2.345(4)
Zr2 Na2 3.1932(19)
Zr2 Na3 3.303(2)
Zr2 H1 2.12(4)
Zr2 H2 2.16(4)
Zr2 H3 2.12(3)
O1 C2 1.359(4)
O2 C16 1.374(5)
O2 Na1 2.456(3)
O3 C30 1.359(5)
O3 Na1 2.492(3)
O4 C45 1.379(4)
O4 Na3 2.352(3)
O5 C59 1.378(5)
O5 Na2 2.556(4)
O6 C73 1.379(5)
O6 Na2 2.499(4)
C1 C7 1.521(5)
C1 C31 1.529(5)
C1 C21 1.532(5)
C2 C7 1.412(6)
C2 C3 1.417(5)
C3 C4 1.392(6)
C3 C8 1.539(6)
C4 C5 1.403(6)
C4 H4 0.9500
C5 C6 1.382(6)
C5 C12B 1.524(13)
C5 C12A 1.55(3)
C6 C7 1.409(5)
C6 H5 0.9500
C8 C9 1.527(7)
C8 C10 1.539(6)
C8 C11 1.539(7)
C9 H6 0.9800
C9 H7 0.9800
C9 H8 0.9800
C10 H9 0.9800
C10 H10 0.9800
C10 H11 0.9800
C11 H12 0.9800
C11 H13 0.9800
C11 H14 0.9800
C12A C14A 1.521(14)
C12A C15A 1.543(14)
C12A C13A 1.543(14)
C13A H13A 0.9800
C13A H13B 0.9800
C13A H13C 0.9800
C14A H14A 0.9800
C14A H14B 0.9800
C14A H14C 0.9800
C15A H15A 0.9800
C15A H15B 0.9800
C15A H15C 0.9800
C12B C14B 1.516(10)
C12B C15B 1.527(9)
C12B C13B 1.564(9)
C13B H13D 0.9800
C13B H13E 0.9800
C13B H13F 0.9800
C14B H14D 0.9800
C14B H14E 0.9800
C14B H14F 0.9800
C15B H15D 0.9800
C15B H15E 0.9800
C15B H15F 0.9800
C16 C21 1.400(5)
C16 C17 1.410(6)
C17 C18 1.393(6)
C17 C22 1.546(6)
C18 C19 1.389(6)
C18 H24 0.9500
C19 C20 1.376(6)
C19 C26 1.538(6)
C20 C21 1.401(5)
C20 H25 0.9500
C22 C23 1.516(7)
C22 C25 1.522(7)
C22 C24 1.537(7)
C23 H26 0.9800
C23 H27 0.9800
C23 H28 0.9800
C24 H29 0.9800
C24 H30 0.9800
C24 H31 0.9800
C25 H32 0.9800
C25 H33 0.9800
C25 H34 0.9800
C26 C29 1.527(7)
C26 C27 1.531(7)
C26 C28 1.535(7)
C27 H35 0.9800
C27 H36 0.9800
C27 H37 0.9800
C28 H38 0.9800
C28 H39 0.9800
C28 H40 0.9800
C29 H41 0.9800
C29 H42 0.9800
C29 H43 0.9800
C30 C31 1.412(6)
C30 C35 1.420(6)
C30 Na1 3.080(4)
C31 C32 1.394(5)
C32 C33 1.393(6)
C32 H44 0.9500
C33 C34 1.397(6)
C33 C40 1.532(6)
C34 C35 1.398(6)
C34 H45 0.9500
C35 C36 1.523(6)
C36 C39 1.531(6)
C36 C37 1.540(6)
C36 C38 1.542(6)
C37 H46 0.9800
C37 H47 0.9800
C37 H48 0.9800
C38 H49 0.9800
C38 H50 0.9800
C38 H51 0.9800
C39 H52 0.9800
C39 H53 0.9800
C39 H54 0.9800
C40 C42 1.511(7)
C40 C43 1.544(7)
C40 C41 1.549(7)
C41 H55 0.9800
C41 H56 0.9800
C41 H57 0.9800
C42 H58 0.9800
C42 H59 0.9800
C42 H60 0.9800
C43 H61 0.9800
C43 H62 0.9800
C43 H63 0.9800
C44 C64 1.513(6)
C44 C46 1.521(6)
C44 C74 1.533(6)
C45 C46 1.407(6)
C45 C50 1.416(6)
C46 C47 1.393(5)
C47 C48 1.391(6)
C47 H64 0.9500
C48 C49 1.378(7)
C48 C55 1.545(6)
C49 C50 1.408(6)
C49 H65 0.9500
C50 C51B 1.50(3)
C50 C51A 1.55(3)
C51A C53A 1.530(17)
C51A C52A 1.539(16)
C51A C54A 1.555(16)
C52A H52A 0.9800
C52A H52B 0.9800
C52A H52C 0.9800
C53A H53A 0.9800
C53A H53B 0.9800
C53A H53C 0.9800
C54A H54A 0.9800
C54A H54B 0.9800
C54A H54C 0.9800
C51B C52B 1.539(17)
C51B C53B 1.547(16)
C51B C54B 1.562(16)
C52B H52D 0.9800
C52B H52E 0.9800
C52B H52F 0.9800
C53B H53D 0.9800
C53B H53E 0.9800
C53B H53F 0.9800
C54B H54D 0.9800
C54B H54E 0.9800
C54B H54F 0.9800
C55 C57B 1.44(4)
C55 C57A 1.497(8)
C55 C56B 1.51(3)
C55 C56A 1.547(8)
C55 C58A 1.559(8)
C55 C58B 1.64(4)
C56A H76 0.9800
C56A H77 0.9800
C56A H78 0.9800
C57A H79 0.9800
C57A H80 0.9800
C57A H81 0.9800
C58A H82 0.9800
C58A H83 0.9800
C58A H84 0.9800
C56B H85 0.9800
C56B H86 0.9800
C56B H87 0.9800
C57B H88 0.9800
C57B H89 0.9800
C57B H90 0.9800
C58B H91 0.9800
C58B H92 0.9800
C58B H93 0.9800
C59 C64 1.401(6)
C59 C60 1.417(6)
C59 Na2 3.023(4)
C60 C61 1.400(6)
C60 C65 1.529(6)
C61 C62 1.397(6)
C61 H94 0.9500
C62 C63 1.387(6)
C62 C69B 1.54(3)
C62 C69A 1.57(3)
C63 C64 1.405(6)
C63 H95 0.9500
C65 C67 1.536(6)
C65 C66 1.536(7)
C65 C68 1.546(7)
C66 H96 0.9800
C66 H97 0.9800
C66 H98 0.9800
C67 H99 0.9800
C67 H100 0.9800
C67 H101 0.9800
C68 H102 0.9800
C68 H103 0.9800
C68 H104 0.9800
C69A C71A 1.538(17)
C69A C70A 1.540(18)
C69A C72A 1.540(18)
C70A H70A 0.9800
C70A H70B 0.9800
C70A H70C 0.9800
C71A H71A 0.9800
C71A H71B 0.9800
C71A H71C 0.9800
C72A H72A 0.9800
C72A H72B 0.9800
C72A H72C 0.9800
C69B C70B 1.528(18)
C69B C71B 1.537(18)
C69B C72B 1.538(19)
C70B H70D 0.9800
C70B H70E 0.9800
C70B H70F 0.9800
C71B H71D 0.9800
C71B H71E 0.9800
C71B H71F 0.9800
C72B H72D 0.9800
C72B H72E 0.9800
C72B H72F 0.9800
C73 C78 1.395(6)
C73 C74 1.412(5)
C74 C75 1.389(5)
C75 C76 1.402(6)
C75 H114 0.9500
C76 C77 1.397(6)
C76 C83 1.523(6)
C77 C78 1.414(6)
C77 H115 0.9500
C78 C79 1.533(6)
C79 C80 1.533(6)
C79 C82 1.541(6)
C79 C81 1.544(6)
C80 H116 0.9800
C80 H117 0.9800
C80 H118 0.9800
C81 H119 0.9800
C81 H120 0.9800
C81 H121 0.9800
C82 H122 0.9800
C82 H123 0.9800
C82 H124 0.9800
C83 C86 1.525(7)
C83 C85 1.536(7)
C83 C84 1.545(7)
C84 H125 0.9800
C84 H126 0.9800
C84 H127 0.9800
C85 H128 0.9800
C85 H129 0.9800
C85 H130 0.9800
C86 H131 0.9800
C86 H132 0.9800
C86 H133 0.9800
Na1 O7A 2.276(15)
Na1 O8B 2.292(15)
Na1 O7B 2.351(14)
Na1 O8A 2.439(15)
Na1 C88B 3.081(12)
Na1 H3 2.44(4)
C87A O7A 1.415(12)
C87A H87A 0.9800
C87A H87B 0.9800
C87A H87C 0.9800
O7A C88A 1.405(11)
C88A C89A 1.448(12)
C88A H88A 0.9900
C88A H88B 0.9900
C89A O8A 1.426(12)
C89A H89A 0.9900
C89A H89B 0.9900
O8A C90A 1.409(11)
C90A H90A 0.9800
C90A H90B 0.9800
C90A H90C 0.9800
C87B O7B 1.410(12)
C87B H87D 0.9800
C87B H87E 0.9800
C87B H87F 0.9800
O7B C88B 1.428(11)
C88B C89B 1.398(12)
C88B H88C 0.9900
C88B H88D 0.9900
C89B O8B 1.414(12)
C89B H89C 0.9900
C89B H89D 0.9900
O8B C90B 1.416(11)
C90B H90D 0.9800
C90B H90E 0.9800
C90B H90F 0.9800
Na2 O9 2.350(5)
Na2 O10 2.357(4)
Na2 C92 3.119(6)
Na2 H2 2.58(5)
C91 O9 1.446(7)
C91 H144 0.9800
C91 H145 0.9800
C91 H146 0.9800
O9 C92 1.402(6)
C92 C93 1.444(8)
C92 H147 0.9900
C92 H148 0.9900
C93 O10 1.440(7)
C93 H149 0.9900
C93 H150 0.9900
O10 C94 1.425(7)
C94 H151 0.9800
C94 H152 0.9800
C94 H153 0.9800
Na3 O11B 2.27(3)
Na3 O12A 2.319(9)
Na3 O11A 2.329(14)
Na3 O12B 2.40(2)
Na3 C96A 3.068(8)
Na3 H1 2.33(5)
C95A O11A 1.427(12)
C95A H155 0.9800
C95A H156 0.9800
C95A H157 0.9800
O11A C96A 1.428(11)
C96A C97A 1.459(10)
C96A H158 0.9900
C96A H159 0.9900
C97A O12A 1.430(10)
C97A H202 0.9900
C97A H203 0.9900
O12A C98A 1.432(10)
C98A H160 0.9800
C98A H161 0.9800
C98A H162 0.9800
C95B O11B 1.413(14)
C95B H163 0.9800
C95B H164 0.9800
C95B H165 0.9800
O11B C96B 1.423(15)
C96B C97B 1.446(14)
C96B H166 0.9900
C96B H167 0.9900
C97B O12B 1.434(14)
C97B H204 0.9900
C97B H205 0.9900
O12B C98B 1.433(15)
C98B H172 0.9800
C98B H173 0.9800
C98B H174 0.9800
C100 C101 1.489(8)
C100 H175 0.9800
C100 H176 0.9800
C100 H177 0.9800
C101 C102 1.391(8)
C101 C106 1.394(8)
C102 C103 1.398(9)
C102 H178 0.9500
C103 C104 1.379(9)
C103 H179 0.9500
C104 C105 1.381(9)
C104 H180 0.9500
C105 C106 1.386(9)
C105 H181 0.9500
C106 H182 0.9500
C107 C108 1.558(13)
C107 H184 0.9800
C107 H185 0.9800
C107 H186 0.9800
C108 C109 1.3900
C108 C113 1.3900
C109 C110 1.3900
C109 H187 0.9500
C110 C111 1.3900
C110 H188 0.9500
C111 C112 1.3900
C111 H189 0.9500
C112 C113 1.3900
C112 H190 0.9500
C113 H191 0.9500
C114 C115 1.52(2)
C114 H192 0.9800
C114 H193 0.9800
C114 H194 0.9800
C115 C116 1.3900
C115 C120 1.3900
C116 C117 1.3900
C116 H195 0.9500
C117 C118 1.3900
C117 H196 0.9500
C118 C119 1.3900
C118 H197 0.9500
C119 C120 1.3900
C119 H198 0.9500
C120 H199 0.9500

loop_
_geom_torsion_atom_site_label_1
_geom_torsion_atom_site_label_2
_geom_torsion_atom_site_label_3
_geom_torsion_atom_site_label_4
_geom_torsion
Zr1 O1 C2 C7 5.4(5)
Zr1 O1 C2 C3 -177.1(3)
O1 C2 C3 C4 -179.0(4)
C7 C2 C3 C4 -1.6(6)
O1 C2 C3 C8 -2.8(6)
C7 C2 C3 C8 174.6(4)
C2 C3 C4 C5 1.6(6)
C8 C3 C4 C5 -174.6(4)
C3 C4 C5 C6 -1.7(6)
C3 C4 C5 C12B 174.7(5)
C3 C4 C5 C12A -178.8(9)
C4 C5 C6 C7 1.8(7)
C12B C5 C6 C7 -174.4(6)
C12A C5 C6 C7 178.7(10)
C5 C6 C7 C2 -1.9(6)
C5 C6 C7 C1 176.8(4)
O1 C2 C7 C6 179.3(3)
C3 C2 C7 C6 1.7(6)
O1 C2 C7 C1 0.4(5)
C3 C2 C7 C1 -177.1(4)
C31 C1 C7 C6 57.6(5)
C21 C1 C7 C6 -66.5(5)
Zr1 C1 C7 C6 176.7(3)
C31 C1 C7 C2 -123.7(4)
C21 C1 C7 C2 112.2(4)
Zr1 C1 C7 C2 -4.6(4)
C4 C3 C8 C9 115.2(4)
C2 C3 C8 C9 -60.9(5)
C4 C3 C8 C10 -4.2(6)
C2 C3 C8 C10 179.8(4)
C4 C3 C8 C11 -123.6(4)
C2 C3 C8 C11 60.3(5)
C6 C5 C12A C14A -7.5(16)
C4 C5 C12A C14A 169.4(11)
C12B C5 C12A C14A -81(9)
C6 C5 C12A C15A -130.0(12)
C4 C5 C12A C15A 46.9(16)
C12B C5 C12A C15A 157(10)
C6 C5 C12A C13A 111.8(12)
C4 C5 C12A C13A -71.3(14)
C12B C5 C12A C13A 39(9)
C6 C5 C12B C14B 10.1(10)
C4 C5 C12B C14B -166.0(7)
C12A C5 C12B C14B 121(10)
C6 C5 C12B C15B -111.6(7)
C4 C5 C12B C15B 72.3(9)
C12A C5 C12B C15B -1(9)
C6 C5 C12B C13B 129.9(7)
C4 C5 C12B C13B -46.2(9)
C12A C5 C12B C13B -119(10)
Zr1 O2 C16 C21 12.4(5)
Na1 O2 C16 C21 -88.4(4)
Zr1 O2 C16 C17 -168.3(3)
Na1 O2 C16 C17 91.0(4)
O2 C16 C17 C18 -178.6(4)
C21 C16 C17 C18 0.7(6)
O2 C16 C17 C22 2.4(6)
C21 C16 C17 C22 -178.3(4)
C16 C17 C18 C19 -0.3(6)
C22 C17 C18 C19 178.7(4)
C17 C18 C19 C20 -0.6(7)
C17 C18 C19 C26 176.2(4)
C18 C19 C20 C21 1.0(6)
C26 C19 C20 C21 -175.6(4)
O2 C16 C21 C20 179.1(4)
C17 C16 C21 C20 -0.2(6)
O2 C16 C21 C1 2.1(5)
C17 C16 C21 C1 -177.2(4)
C19 C20 C21 C16 -0.6(6)
C19 C20 C21 C1 176.1(4)
C7 C1 C21 C16 -130.4(4)
C31 C1 C21 C16 103.8(4)
Zr1 C1 C21 C16 -12.3(4)
C7 C1 C21 C20 52.8(5)
C31 C1 C21 C20 -73.0(5)
Zr1 C1 C21 C20 170.9(3)
C18 C17 C22 C23 119.8(5)
C16 C17 C22 C23 -61.3(6)
C18 C17 C22 C25 -118.3(5)
C16 C17 C22 C25 60.6(5)
C18 C17 C22 C24 0.8(6)
C16 C17 C22 C24 179.7(5)
C20 C19 C26 C29 -2.4(7)
C18 C19 C26 C29 -179.0(5)
C20 C19 C26 C27 -123.2(5)
C18 C19 C26 C27 60.2(6)
C20 C19 C26 C28 117.5(5)
C18 C19 C26 C28 -59.1(6)
Zr1 O3 C30 C31 -7.5(5)
Na1 O3 C30 C31 87.7(3)
Zr1 O3 C30 C35 172.9(3)
Na1 O3 C30 C35 -91.8(4)
Zr1 O3 C30 Na1 -95.3(2)
O3 C30 C31 C32 -176.9(3)
C35 C30 C31 C32 2.7(6)
Na1 C30 C31 C32 -122.1(3)
O3 C30 C31 C1 4.3(5)
C35 C30 C31 C1 -176.1(3)
Na1 C30 C31 C1 59.1(3)
C7 C1 C31 C32 -59.3(5)
C21 C1 C31 C32 66.3(5)
Zr1 C1 C31 C32 -178.8(3)
C7 C1 C31 C30 119.4(4)
C21 C1 C31 C30 -115.0(4)
Zr1 C1 C31 C30 0.0(4)
C30 C31 C32 C33 -2.5(6)
C1 C31 C32 C33 176.2(4)
C31 C32 C33 C34 1.3(6)
C31 C32 C33 C40 -179.1(4)
C32 C33 C34 C35 -0.2(6)
C40 C33 C34 C35 -179.8(4)
C33 C34 C35 C30 0.4(6)
C33 C34 C35 C36 -176.2(4)
O3 C30 C35 C34 177.8(4)
C31 C30 C35 C34 -1.7(6)
Na1 C30 C35 C34 120.6(3)
O3 C30 C35 C36 -5.5(6)
C31 C30 C35 C36 174.9(4)
Na1 C30 C35 C36 -62.7(4)
C34 C35 C36 C39 -5.0(6)
C30 C35 C36 C39 178.5(4)
C34 C35 C36 C37 -124.8(4)
C30 C35 C36 C37 58.8(5)
C34 C35 C36 C38 114.9(4)
C30 C35 C36 C38 -61.6(5)
C32 C33 C40 C42 -119.4(5)
C34 C33 C40 C42 60.3(6)
C32 C33 C40 C43 119.7(5)
C34 C33 C40 C43 -60.7(6)
C32 C33 C40 C41 2.0(7)
C34 C33 C40 C41 -178.4(4)
Zr2 O4 C45 C46 19.0(5)
Na3 O4 C45 C46 -101.3(4)
Zr2 O4 C45 C50 -159.6(3)
Na3 O4 C45 C50 80.1(4)
O4 C45 C46 C47 179.9(4)
C50 C45 C46 C47 -1.5(6)
O4 C45 C46 C44 2.9(5)
C50 C45 C46 C44 -178.5(4)
C64 C44 C46 C47 43.7(5)
C74 C44 C46 C47 -81.1(5)
Zr2 C44 C46 C47 164.0(3)
C64 C44 C46 C45 -139.6(4)
C74 C44 C46 C45 95.6(4)
Zr2 C44 C46 C45 -19.2(4)
C45 C46 C47 C48 -1.9(6)
C44 C46 C47 C48 174.7(4)
C46 C47 C48 C49 2.7(7)
C46 C47 C48 C55 -174.8(4)
C47 C48 C49 C50 -0.1(7)
C55 C48 C49 C50 177.3(4)
C48 C49 C50 C45 -3.1(7)
C48 C49 C50 C51B 169.2(7)
C48 C49 C50 C51A 178.9(7)
O4 C45 C50 C49 -177.6(4)
C46 C45 C50 C49 3.9(6)
O4 C45 C50 C51B 10.2(9)
C46 C45 C50 C51B -168.4(7)
O4 C45 C50 C51A 0.4(9)
C46 C45 C50 C51A -178.2(7)
C49 C50 C51A C53A -108.7(9)
C45 C50 C51A C53A 73.4(10)
C51B C50 C51A C53A -18(7)
C49 C50 C51A C52A 130.9(10)
C45 C50 C51A C52A -46.9(12)
C51B C50 C51A C52A -138(8)
C49 C50 C51A C54A 9.0(12)
C45 C50 C51A C54A -168.8(7)
C51B C50 C51A C54A 100(8)
C49 C50 C51B C52B 120.7(9)
C45 C50 C51B C52B -67.4(10)
C51A C50 C51B C52B 27(7)
C49 C50 C51B C53B -117.8(10)
C45 C50 C51B C53B 54.0(11)
C51A C50 C51B C53B 148(8)
C49 C50 C51B C54B 2.2(12)
C45 C50 C51B C54B 174.1(7)
C51A C50 C51B C54B -92(8)
C49 C48 C55 C57B -68.9(18)
C47 C48 C55 C57B 108.5(18)
C49 C48 C55 C57A 118.9(6)
C47 C48 C55 C57A -63.8(6)
C49 C48 C55 C56B 58.8(16)
C47 C48 C55 C56B -123.9(16)
C49 C48 C55 C56A -119.2(6)
C47 C48 C55 C56A 58.1(6)
C49 C48 C55 C58A -2.1(7)
C47 C48 C55 C58A 175.2(5)
C49 C48 C55 C58B 172.1(14)
C47 C48 C55 C58B -10.5(15)
Zr2 O5 C59 C64 -3.8(5)
Na2 O5 C59 C64 85.3(3)
Zr2 O5 C59 C60 177.2(3)
Na2 O5 C59 C60 -93.7(4)
Zr2 O5 C59 Na2 -89.2(2)
O5 C59 C60 C61 173.1(4)
C64 C59 C60 C61 -5.9(6)
Na2 C59 C60 C61 110.1(4)
O5 C59 C60 C65 -7.0(6)
C64 C59 C60 C65 174.1(4)
Na2 C59 C60 C65 -69.9(4)
C59 C60 C61 C62 0.2(7)
C65 C60 C61 C62 -179.8(4)
C60 C61 C62 C63 3.3(7)
C60 C61 C62 C69B -178.5(7)
C60 C61 C62 C69A -170.1(7)
C61 C62 C63 C64 -1.3(7)
C69B C62 C63 C64 -179.4(7)
C69A C62 C63 C64 171.9(7)
O5 C59 C64 C63 -171.1(4)
C60 C59 C64 C63 7.9(6)
Na2 C59 C64 C63 -112.6(4)
O5 C59 C64 C44 8.2(5)
C60 C59 C64 C44 -172.7(4)
Na2 C59 C64 C44 66.8(4)
C62 C63 C64 C59 -4.2(7)
C62 C63 C64 C44 176.5(4)
C46 C44 C64 C59 111.0(4)
C74 C44 C64 C59 -124.9(4)
Zr2 C44 C64 C59 -8.3(4)
C46 C44 C64 C63 -69.7(5)
C74 C44 C64 C63 54.4(5)
Zr2 C44 C64 C63 171.1(3)
C61 C60 C65 C67 4.2(6)
C59 C60 C65 C67 -175.8(4)
C61 C60 C65 C66 123.7(5)
C59 C60 C65 C66 -56.3(5)
C61 C60 C65 C68 -115.3(5)
C59 C60 C65 C68 64.7(5)
C63 C62 C69A C71A -117.8(9)
C61 C62 C69A C71A 55.3(11)
C69B C62 C69A C71A 150(8)
C63 C62 C69A C70A 123.0(9)
C61 C62 C69A C70A -64.0(10)
C69B C62 C69A C70A 30(7)
C63 C62 C69A C72A 3.5(13)
C61 C62 C69A C72A 176.6(7)
C69B C62 C69A C72A -89(8)
C63 C62 C69B C70B 136.5(9)
C61 C62 C69B C70B -41.5(12)
C69A C62 C69B C70B -131(8)
C63 C62 C69B C71B -104.7(9)
C61 C62 C69B C71B 77.3(10)
C69A C62 C69B C71B -13(7)
C63 C62 C69B C72B 12.5(13)
C61 C62 C69B C72B -165.5(8)
C69A C62 C69B C72B 105(8)
Zr2 O6 C73 C78 -158.3(3)
Na2 O6 C73 C78 98.7(4)
Zr2 O6 C73 C74 20.4(5)
Na2 O6 C73 C74 -82.6(4)
O6 C73 C74 C75 179.4(4)
C78 C73 C74 C75 -1.9(6)
O6 C73 C74 C44 0.8(5)
C78 C73 C74 C44 179.5(4)
C64 C44 C74 C75 -77.4(5)
C46 C44 C74 C75 48.7(5)
Zr2 C44 C74 C75 164.1(3)
C64 C44 C74 C73 101.1(4)
C46 C44 C74 C73 -132.8(4)
Zr2 C44 C74 C73 -17.4(4)
C73 C74 C75 C76 -1.1(6)
C44 C74 C75 C76 177.4(4)
C74 C75 C76 C77 2.3(6)
C74 C75 C76 C83 -175.9(4)
C75 C76 C77 C78 -0.7(7)
C83 C76 C77 C78 177.5(4)
O6 C73 C78 C77 -178.0(4)
C74 C73 C78 C77 3.4(6)
O6 C73 C78 C79 3.9(6)
C74 C73 C78 C79 -174.7(4)
C76 C77 C78 C73 -2.1(7)
C76 C77 C78 C79 176.0(4)
C73 C78 C79 C80 60.1(5)
C77 C78 C79 C80 -118.0(4)
C73 C78 C79 C82 178.7(4)
C77 C78 C79 C82 0.6(6)
C73 C78 C79 C81 -60.8(5)
C77 C78 C79 C81 121.1(4)
C77 C76 C83 C86 -111.9(5)
C75 C76 C83 C86 66.2(6)
C77 C76 C83 C85 8.3(7)
C75 C76 C83 C85 -173.6(4)
C77 C76 C83 C84 128.5(5)
C75 C76 C83 C84 -53.4(6)
C87A O7A C88A C89A -153.9(15)
Na1 O7A C88A C89A 25.3(16)
O7A C88A C89A O8A -47.6(19)
C88A C89A O8A C90A -174.5(12)
C88A C89A O8A Na1 42.8(16)
C87B O7B C88B C89B -109.5(15)
Na1 O7B C88B C89B 40.0(14)
C87B O7B C88B Na1 -149.5(17)
O7B C88B C89B O8B -44(2)
Na1 C88B C89B O8B -15.6(13)
C88B C89B O8B C90B -169.8(12)
C88B C89B O8B Na1 22.8(19)
C91 O9 C92 C93 160.5(5)
Na2 O9 C92 C93 -48.3(6)
C91 O9 C92 Na2 -151.2(6)
O9 C92 C93 O10 54.5(7)
Na2 C92 C93 O10 22.0(4)
C92 C93 O10 C94 173.9(5)
C92 C93 O10 Na2 -32.0(6)
C95A O11A C96A C97A -91.8(15)
Na3 O11A C96A C97A 49.8(12)
C95A O11A C96A Na3 -142(2)
O11A C96A C97A O12A -62.0(14)
Na3 C96A C97A O12A -27.5(9)
C96A C97A O12A C98A -172.5(9)
C96A C97A O12A Na3 40.1(12)
C95B O11B C96B C97B -179(3)
Na3 O11B C96B C97B -31(3)
O11B C96B C97B O12B 53(3)
C96B C97B O12B C98B 178(2)
C96B C97B O12B Na3 -46(2)
C106 C101 C102 C103 1.7(8)
C100 C101 C102 C103 -177.1(5)
C101 C102 C103 C104 0.3(9)
C102 C103 C104 C105 -1.7(10)
C103 C104 C105 C106 1.0(9)
C104 C105 C106 C101 1.1(9)
C102 C101 C106 C105 -2.5(8)
C100 C101 C106 C105 176.4(5)
C113 C108 C109 C110 0.0
C107 C108 C109 C110 -178.2(8)
C108 C109 C110 C111 0.0
C109 C110 C111 C112 0.0
C110 C111 C112 C113 0.0
C111 C112 C113 C108 0.0
C109 C108 C113 C112 0.0
C107 C108 C113 C112 178.3(7)
C120 C115 C116 C117 0.0
C114 C115 C116 C117 -179.0(13)
C115 C116 C117 C118 0.0
C116 C117 C118 C119 0.0
C117 C118 C119 C120 0.0
C118 C119 C120 C115 0.0
C116 C115 C120 C119 0.0
C114 C115 C120 C119 179.1(12)
